data_4341113
loop_
_publ_author_name
'Wan, Hongxiang'
'Wang, Congling'
'Zhang, Yu'
'Miao, Hao'
'Zhou, Shuai'
'Xu, Yan'

_publ_section_title
;
 Four 2D &quot;Fully Reduced&quot; Polyoxovanadates: Vanadium Oxide
 Clusters Encapsulating Different Guest Molecules.
;
_journal_issue 19
_journal_name_full 'Inorganic chemistry'
_journal_page_first 10498
_journal_page_last 10505
_journal_paper_doi 10.1021/ic501573p
_journal_volume 53
_journal_year 2014
_chemical_formula_sum 'C38 H154 Co4 N24 O76 P6 V21'
_chemical_formula_weight 3655.13
_chemical_name_systematic
; 
 ? 
;
_space_group_IT_number 14
_symmetry_cell_setting monoclinic
_symmetry_space_group_name_Hall '-P 2ybc'
_symmetry_space_group_name_H-M 'P 1 21/c 1'
_atom_sites_solution_hydrogens geom
_atom_sites_solution_primary direct
_atom_sites_solution_secondary difmap
_audit_creation_method SHELXL-97
_cell_angle_alpha 90.00
_cell_angle_beta 98.782(2)
_cell_angle_gamma 90.00
_cell_formula_units_Z 4
_cell_length_a 16.212(2)
_cell_length_b 33.124(4)
_cell_length_c 25.237(3)
_cell_measurement_reflns_used 23570
_cell_measurement_temperature 296(2)
_cell_measurement_theta_max 25.02
_cell_measurement_theta_min 1.02
_cell_volume 13394(3)
_computing_cell_refinement 'SAINT (Bruker, 2005)'
_computing_data_collection 'APEX2 (Bruker, 2005)'
_computing_data_reduction SAINT
_computing_molecular_graphics SHELXTL
_computing_publication_material SHELXTL
_computing_structure_refinement 'SHELXL-97 (Sheldrick, 1997)'
_computing_structure_solution 'SHELXS-97 (Sheldrick, 1990)'
_diffrn_ambient_temperature 296(2)
_diffrn_measured_fraction_theta_full 0.996
_diffrn_measured_fraction_theta_max 0.996
_diffrn_measurement_device_type 'Bruker Apex2 CCD'
_diffrn_measurement_method '\w scans'
_diffrn_radiation_monochromator graphite
_diffrn_radiation_source 'fine-focus sealed tube'
_diffrn_radiation_type MoK\a
_diffrn_radiation_wavelength 0.71073
_diffrn_reflns_av_R_equivalents 0.0741
_diffrn_reflns_av_sigmaI/netI 0.0750
_diffrn_reflns_limit_h_max 18
_diffrn_reflns_limit_h_min -19
_diffrn_reflns_limit_k_max 39
_diffrn_reflns_limit_k_min -38
_diffrn_reflns_limit_l_max 30
_diffrn_reflns_limit_l_min -30
_diffrn_reflns_number 88887
_diffrn_reflns_theta_full 25.02
_diffrn_reflns_theta_max 25.02
_diffrn_reflns_theta_min 1.02
_exptl_absorpt_coefficient_mu 2.036
_exptl_absorpt_correction_T_max 0.7777
_exptl_absorpt_correction_T_min 0.7499
_exptl_absorpt_correction_type multi-scan
_exptl_absorpt_process_details '(SADABS; Sheldrick, 2003)'
_exptl_crystal_colour dark
_exptl_crystal_density_diffrn 1.813
_exptl_crystal_density_method 'not measured'
_exptl_crystal_description block
_exptl_crystal_F_000 7356
_exptl_crystal_size_max 0.15
_exptl_crystal_size_mid 0.14
_exptl_crystal_size_min 0.13
_refine_diff_density_max 2.588
_refine_diff_density_min -1.434
_refine_diff_density_rms 0.194
_refine_ls_extinction_method none
_refine_ls_goodness_of_fit_ref 1.134
_refine_ls_hydrogen_treatment mixed
_refine_ls_matrix_type fullcycle
_refine_ls_number_parameters 1548
_refine_ls_number_reflns 23570
_refine_ls_number_restraints 297
_refine_ls_restrained_S_all 1.156
_refine_ls_R_factor_all 0.1165
_refine_ls_R_factor_gt 0.0755
_refine_ls_shift/su_max 0.005
_refine_ls_shift/su_mean 0.001
_refine_ls_structure_factor_coef Fsqd
_refine_ls_weighting_details 'calc w=1/[\s^2^(Fo^2^)+(0.1523P)^2^+0.1979P] where P=(Fo^2^+2Fc^2^)/3'
_refine_ls_weighting_scheme calc
_refine_ls_wR_factor_gt 0.2321
_refine_ls_wR_factor_ref 0.2555
_reflns_number_gt 15586
_reflns_number_total 23570
_reflns_threshold_expression >2sigma(I)
_cod_data_source_file ic501573p_si_005.cif
_cod_data_source_block wcl-28
_cod_depositor_comments
;
The following automatic conversions were performed:

'_symmetry_cell_setting' value 'Monoclinic' changed to 'monoclinic'
according to
/home/saulius/struct/COD-crude-data--automatic-downloads/rss-feeds/ACS/lib/dictionaries/cif_core.dic
dictionary named 'cif_core.dic' version 2.4.2 from 2011-04-26.

Automatic conversion script
Id: cif_fix_values 2281 2013-09-26 08:29:07Z andrius 

 Adding full bibliography for 4341112--4341115.cif.
;
_cod_original_sg_symbol_H-M P21/c
_cod_database_code 4341113

loop_
_symmetry_equiv_pos_as_xyz
'x, y, z'
'-x, y+1/2, -z+1/2'
'-x, -y, -z'
'x, -y-1/2, z-1/2'

loop_
_atom_site_label
_atom_site_type_symbol
_atom_site_fract_x
_atom_site_fract_y
_atom_site_fract_z
_atom_site_U_iso_or_equiv
_atom_site_adp_type
_atom_site_occupancy
_atom_site_symmetry_multiplicity
_atom_site_calc_flag
_atom_site_refinement_flags
_atom_site_disorder_assembly
_atom_site_disorder_group
V1 V 0.18457(5) 1.01161(3) 0.22344(3) 0.0271(2) Uani 1 1 d . . .
V2 V 0.27227(5) 0.93048(3) 0.41322(3) 0.0290(2) Uani 1 1 d . . .
V3 V 0.10318(5) 0.81152(3) 0.27105(3) 0.0277(2) Uani 1 1 d . . .
V4 V 0.40799(5) 0.86197(3) 0.11886(3) 0.0274(2) Uani 1 1 d . . .
V5 V 0.29389(5) 0.92063(3) 0.07024(3) 0.0279(2) Uani 1 1 d . . .
V6 V 0.54921(5) 0.87402(3) 0.33562(3) 0.0270(2) Uani 1 1 d . . .
V7 V 0.38621(5) 1.00948(3) 0.25168(3) 0.0274(2) Uani 1 1 d . . .
V8 V 0.44253(5) 0.80140(3) 0.33440(3) 0.0292(2) Uani 1 1 d . . .
V9 V 0.04555(5) 0.96231(3) 0.19374(3) 0.0265(2) Uani 1 1 d . . .
V10 V 0.45780(5) 0.80720(3) 0.22594(3) 0.0289(2) Uani 1 1 d . . .
V11 V 0.27917(5) 0.75502(3) 0.25163(3) 0.0276(2) Uani 1 1 d . . .
V12 V 0.01650(5) 0.87427(3) 0.15527(3) 0.0255(2) Uani 1 1 d . . .
V13 V 0.15695(5) 0.87183(3) 0.37268(3) 0.0279(2) Uani 1 1 d . . .
V14 V 0.11743(5) 0.79929(3) 0.16327(3) 0.0279(2) Uani 1 1 d . . .
V15 V 0.10056(5) 0.97097(3) 0.33231(3) 0.0294(2) Uani 1 1 d . . .
V16 V 0.18151(5) 0.85071(3) 0.07526(3) 0.0259(2) Uani 1 1 d . . .
V17 V 0.38338(5) 0.85902(3) 0.41805(3) 0.0270(2) Uani 1 1 d . . .
V18 V 0.44004(5) 0.96139(3) 0.38306(3) 0.0266(2) Uani 1 1 d . . .
V19 V 0.12819(5) 0.95645(3) 0.09670(3) 0.0250(2) Uani 1 1 d . . .
V20 V 0.52360(5) 0.96022(3) 0.28756(3) 0.0273(2) Uani 1 1 d . . .
V21 V 0.46885(5) 0.96134(3) 0.14958(3) 0.0268(2) Uani 1 1 d . . .
P1 P 0.56830(8) 0.88654(4) 0.20927(5) 0.0274(3) Uani 1 1 d . . .
P2 P -0.00054(8) 0.89363(4) 0.27991(5) 0.0270(3) Uani 1 1 d . . .
P3 P 0.29663(8) 1.00967(4) 0.12852(5) 0.0269(3) Uani 1 1 d . . .
P4 P 0.25519(8) 0.78765(4) 0.36740(5) 0.0264(3) Uani 1 1 d . . .
P5 P 0.30513(8) 0.78033(4) 0.13287(5) 0.0281(3) Uani 1 1 d . . .
P6 P 0.27589(8) 1.01641(4) 0.34743(5) 0.0282(3) Uani 1 1 d . . .
Co1 Co -0.07850(4) 0.88731(2) -0.03780(3) 0.03437(19) Uani 1 1 d . . .
Co2 Co 0.42987(6) 1.06252(3) 0.42465(3) 0.0569(3) Uani 1 1 d . A .
Co3 Co 0.28167(4) 0.75653(2) 0.50168(2) 0.03167(18) Uani 1 1 d . . .
Co4 Co -0.21521(5) 0.86852(3) 0.24649(3) 0.0444(2) Uani 1 1 d . . .
O1 O 0.05086(19) 0.92640(10) 0.13293(12) 0.0283(9) Uani 1 1 d . . .
O2 O 0.0772(2) 0.86630(10) 0.30048(12) 0.0290(9) Uani 1 1 d . . .
O3 O 0.12491(19) 0.99052(10) 0.15888(12) 0.0267(9) Uani 1 1 d . . .
O4 O 0.0106(2) 0.90739(10) 0.22213(12) 0.0294(9) Uani 1 1 d . . .
O5 O 0.44379(19) 0.99239(10) 0.31883(12) 0.0265(9) Uani 1 1 d . . .
O6 O 0.5574(2) 0.90345(10) 0.26574(12) 0.0285(9) Uani 1 1 d . . .
O7 O 0.3716(2) 0.81339(10) 0.15726(12) 0.0308(9) Uani 1 1 d . . .
O8 O 0.3896(2) 0.91635(10) 0.41370(12) 0.0302(9) Uani 1 1 d . . .
O9 O -0.0770(2) 0.86803(11) 0.12349(13) 0.0359(10) Uani 1 1 d . . .
O10 O 0.24937(19) 0.97202(10) 0.10121(12) 0.0299(9) Uani 1 1 d . . .
O11 O 0.1869(2) 0.79149(11) 0.23203(12) 0.0327(9) Uani 1 1 d . . .
O12 O 0.5168(2) 0.92766(10) 0.35134(12) 0.0292(9) Uani 1 1 d . . .
O13 O 0.4900(2) 0.85905(10) 0.19058(12) 0.0293(9) Uani 1 1 d . . .
O14 O 0.17435(19) 0.90855(10) 0.06891(12) 0.0280(9) Uani 1 1 d . . .
O15 O 0.04565(19) 0.82891(10) 0.20342(12) 0.0294(9) Uani 1 1 d . . .
O16 O 0.4463(2) 0.96727(10) 0.22144(12) 0.0320(9) Uani 1 1 d . . .
O17 O 0.5632(2) 0.92135(11) 0.17043(12) 0.0320(9) Uani 1 1 d . . .
O18 O 0.1907(2) 0.81927(10) 0.33933(12) 0.0279(9) Uani 1 1 d . . .
O19 O 0.5162(2) 0.82681(10) 0.29211(11) 0.0280(9) Uani 1 1 d . . .
O20 O 0.29014(19) 1.00500(10) 0.19018(12) 0.0299(9) Uani 1 1 d . . .
O21 O 0.1751(2) 0.92809(10) 0.35848(12) 0.0305(9) Uani 1 1 d . . .
O22 O 0.1193(2) 0.97421(10) 0.25921(12) 0.0304(9) Uani 1 1 d . . .
O23 O 0.3423(2) 0.80885(10) 0.37536(12) 0.0307(9) Uani 1 1 d . . .
O24 O 0.2648(2) 0.87253(10) 0.41549(12) 0.0287(9) Uani 1 1 d . . .
O25 O 0.2189(2) 0.80270(10) 0.12350(12) 0.0290(9) Uani 1 1 d . . .
O26 O 0.29883(19) 0.86264(10) 0.07621(12) 0.0282(9) Uani 1 1 d . . .
O27 O 0.0767(2) 0.98016(11) 0.04665(13) 0.0378(10) Uani 1 1 d . . .
O28 O 0.3285(2) 0.76470(11) 0.08184(13) 0.0380(10) Uani 1 1 d . . .
O29 O 0.0907(2) 0.84606(11) 0.11615(12) 0.0328(9) Uani 1 1 d . . .
O30 O 0.1847(2) 1.01603(11) 0.35437(13) 0.0339(10) Uani 1 1 d . . .
O31 O 0.3180(2) 0.97885(10) 0.37562(13) 0.0317(9) Uani 1 1 d . . .
O32 O 0.4708(2) 0.84963(10) 0.37638(12) 0.0312(9) Uani 1 1 d . . .
O33 O 0.2816(2) 1.01127(11) 0.28633(12) 0.0311(9) Uani 1 1 d . . .
O34 O 0.4214(2) 0.84792(11) 0.47843(12) 0.0370(10) Uani 1 1 d . . .
O35 O 0.3718(2) 0.79197(10) 0.26741(12) 0.0305(9) Uani 1 1 d . . .
O36 O 0.6427(2) 0.86651(12) 0.36622(14) 0.0400(11) Uani 1 1 d . . .
O37 O 0.4715(2) 0.85298(12) 0.07819(13) 0.0394(10) Uani 1 1 d . . .
O38 O 0.3909(2) 0.91893(10) 0.12572(13) 0.0318(9) Uani 1 1 d . . .
O39 O 0.0053(2) 0.93084(11) 0.31559(12) 0.0324(9) Uani 1 1 d . . .
O40 O 0.3017(2) 0.74830(10) 0.17531(12) 0.0324(9) Uani 1 1 d . . .
O41 O 0.3884(2) 1.00598(10) 0.12299(12) 0.0297(9) Uani 1 1 d . . .
O42 O 0.1519(2) 1.05733(11) 0.22491(15) 0.0413(11) Uani 1 1 d . . .
O43 O 0.2325(2) 0.77600(11) 0.42072(13) 0.0351(10) Uani 1 1 d . . .
O44 O 0.4886(2) 0.98841(12) 0.43122(13) 0.0425(11) Uani 1 1 d . . .
O45 O 0.6070(2) 0.98662(12) 0.28805(15) 0.0424(11) Uani 1 1 d . . .
O46 O 0.1444(2) 0.83247(11) 0.01719(12) 0.0342(10) Uani 1 1 d . . .
O47 O 0.4862(2) 0.75967(11) 0.36006(15) 0.0425(11) Uani 1 1 d . . .
O48 O 0.2499(2) 0.94991(12) 0.46771(14) 0.0425(11) Uani 1 1 d . . .
O49 O -0.0800(2) 0.87012(12) 0.27914(13) 0.0390(10) Uani 1 1 d . . .
O50 O 0.2577(2) 0.75292(10) 0.32884(13) 0.0322(9) Uani 1 1 d . . .
O51 O 0.3218(2) 1.05410(11) 0.36783(13) 0.0366(10) Uani 1 1 d . . .
O52 O 0.2592(2) 1.04812(11) 0.10756(14) 0.0400(11) Uani 1 1 d . . .
O53 O 0.0478(2) 0.77558(12) 0.28946(14) 0.0436(11) Uani 1 1 d . . .
O54 O 0.0729(2) 0.75783(11) 0.14146(15) 0.0452(11) Uani 1 1 d . . .
O55 O 0.5096(3) 0.76860(12) 0.21190(14) 0.0495(12) Uani 1 1 d . . .
O56 O 0.6478(2) 0.86273(12) 0.21235(14) 0.0391(10) Uani 1 1 d . . .
O57 O 0.3205(2) 0.93367(12) 0.01468(13) 0.0438(11) Uani 1 1 d . . .
O58 O 0.4229(2) 1.05293(11) 0.24225(14) 0.0436(11) Uani 1 1 d . . .
O59 O 0.0927(2) 0.86661(12) 0.41421(13) 0.0422(11) Uani 1 1 d . . .
O60 O -0.0377(2) 0.98899(12) 0.18980(14) 0.0401(10) Uani 1 1 d . . .
N1 N 0.5094(3) 0.96588(15) 0.07313(16) 0.0457(14) Uani 1 1 d . . .
H1C H 0.5407 0.9442 0.0681 0.055 Uiso 1 1 calc R . .
H1D H 0.4646 0.9659 0.0472 0.055 Uiso 1 1 calc R . .
N2 N 0.5589(3) 1.01021(14) 0.16191(16) 0.0370(12) Uani 1 1 d . . .
H2B H 0.5324 1.0332 0.1681 0.044 Uiso 1 1 calc R . .
H2C H 0.5966 1.0049 0.1911 0.044 Uiso 1 1 calc R . .
N3 N 0.4922(3) 1.0786(2) 0.3596(2) 0.0774(15) Uani 1 1 d DU . .
N4 N 0.5521(3) 1.06700(17) 0.46563(19) 0.0582(17) Uani 1 1 d . . .
H4B H 0.5561 1.0883 0.4880 0.070 Uiso 1 1 calc R A .
H4C H 0.5651 1.0446 0.4852 0.070 Uiso 1 1 calc R . .
N5 N 0.3893(5) 1.1154(2) 0.4557(2) 0.090(2) Uani 1 1 d U . .
H5C H 0.4317 1.1332 0.4614 0.109 Uiso 1 1 calc R A .
H5D H 0.3483 1.1263 0.4320 0.109 Uiso 1 1 calc R . .
N6 N 0.3683(3) 1.03759(16) 0.48555(17) 0.0524(16) Uani 1 1 d . . .
H6D H 0.3373 1.0163 0.4724 0.063 Uiso 1 1 calc R A .
H6E H 0.4064 1.0289 0.5129 0.063 Uiso 1 1 calc R . .
N7 N 0.0665(3) 0.97856(17) 0.41121(18) 0.0567(16) Uani 1 1 d . . .
H7C H 0.0349 0.9575 0.4184 0.068 Uiso 1 1 calc R . .
H7D H 0.1131 0.9786 0.4357 0.068 Uiso 1 1 calc R . .
N8 N 0.0083(3) 1.01825(17) 0.3179(2) 0.0647(18) Uani 1 1 d . . .
H8B H 0.0334 1.0419 0.3131 0.078 Uiso 1 1 calc R . .
H8C H -0.0277 1.0127 0.2880 0.078 Uiso 1 1 calc R . .
N9 N 0.3618(3) 0.70431(14) 0.27341(19) 0.0465(14) Uani 1 1 d . . .
H9D H 0.3964 0.7017 0.2489 0.056 Uiso 1 1 calc R . .
H9E H 0.3932 0.7093 0.3053 0.056 Uiso 1 1 calc R . .
N10 N 0.1943(3) 0.70412(13) 0.23667(19) 0.0447(14) Uani 1 1 d . . .
H10C H 0.1587 0.7043 0.2607 0.054 Uiso 1 1 calc R . .
H10D H 0.1643 0.7064 0.2037 0.054 Uiso 1 1 calc R . .
N11 N -0.2047(4) 0.9209(2) 0.1992(3) 0.092(2) Uani 1 1 d . . .
H11B H -0.1516 0.9247 0.1941 0.110 Uiso 1 1 calc R . .
H11C H -0.2373 0.9188 0.1671 0.110 Uiso 1 1 calc R . .
N12 N -0.2313(4) 0.9099(2) 0.3077(3) 0.100(2) Uani 1 1 d DU . .
H12D H -0.2844 0.9090 0.3142 0.120 Uiso 1 1 calc R . .
H12E H -0.1974 0.9033 0.3381 0.120 Uiso 1 1 calc R . .
N13 N -0.2363(5) 0.8151(2) 0.2907(3) 0.101(2) Uani 1 1 d U . .
H13C H -0.2045 0.8158 0.3232 0.121 Uiso 1 1 calc R . .
H13D H -0.2901 0.8140 0.2954 0.121 Uiso 1 1 calc R . .
N14 N -0.1842(5) 0.8241(2) 0.1902(3) 0.1096(17) Uani 1 1 d DU . .
N15 N -0.0983(4) 0.84476(15) -0.09114(18) 0.0546(16) Uani 1 1 d . . .
H15D H -0.1449 0.8504 -0.1142 0.065 Uiso 1 1 calc R . .
H15E H -0.0553 0.8438 -0.1098 0.065 Uiso 1 1 calc R . .
N16 N -0.0620(3) 0.84195(14) 0.01451(17) 0.0450(14) Uani 1 1 d . . .
H16B H -0.0139 0.8455 0.0370 0.054 Uiso 1 1 calc R . .
H16C H -0.1040 0.8416 0.0341 0.054 Uiso 1 1 calc R . .
N17 N -0.0693(3) 0.92791(15) 0.01885(17) 0.0449(14) Uani 1 1 d . . .
H17C H -0.0478 0.9165 0.0504 0.054 Uiso 1 1 calc R . .
H17D H -0.0344 0.9477 0.0117 0.054 Uiso 1 1 calc R . .
N18 N -0.1979(3) 0.89013(15) -0.03346(19) 0.0470(14) Uani 1 1 d . . .
H18D H -0.2246 0.9033 -0.0623 0.056 Uiso 1 1 calc R . .
H18E H -0.2190 0.8650 -0.0335 0.056 Uiso 1 1 calc R . .
N19 N -0.0880(3) 0.93001(15) -0.09253(19) 0.0498(15) Uani 1 1 d . . .
H19C H -0.1315 0.9248 -0.1183 0.060 Uiso 1 1 calc R . .
H19D H -0.0968 0.9540 -0.0776 0.060 Uiso 1 1 calc R . .
N20 N 0.0413(3) 0.88965(16) -0.04236(19) 0.0482(14) Uani 1 1 d . . .
H20B H 0.0703 0.8935 -0.0094 0.058 Uiso 1 1 calc R . .
H20C H 0.0576 0.8660 -0.0550 0.058 Uiso 1 1 calc R . .
N21 N 0.2726(3) 0.81677(14) 0.52777(17) 0.0429(13) Uani 1 1 d . . .
H21D H 0.3182 0.8229 0.5514 0.051 Uiso 1 1 calc R . .
H21E H 0.2709 0.8335 0.4996 0.051 Uiso 1 1 calc R . .
N22 N 0.1554(3) 0.75682(14) 0.51853(17) 0.0417(13) Uani 1 1 d . . .
H22A H 0.1206 0.7470 0.4902 0.050 Uiso 1 1 calc R . .
H22B H 0.1515 0.7410 0.5471 0.050 Uiso 1 1 calc R . .
N23 N 0.4089(3) 0.75678(15) 0.48771(18) 0.0448(14) Uani 1 1 d . . .
H23A H 0.4138 0.7728 0.4595 0.054 Uiso 1 1 calc R . .
H23B H 0.4419 0.7668 0.5167 0.054 Uiso 1 1 calc R . .
N24 N 0.2909(3) 0.69726(14) 0.47210(17) 0.0428(13) Uani 1 1 d . . .
H24A H 0.2951 0.6795 0.4994 0.051 Uiso 1 1 calc R . .
H24B H 0.2446 0.6913 0.4489 0.051 Uiso 1 1 calc R . .
C1 C 0.5571(5) 1.0017(2) 0.0689(2) 0.075(2) Uani 1 1 d . . .
H1A H 0.5958 0.9966 0.0440 0.091 Uiso 1 1 calc R . .
H1B H 0.5194 1.0229 0.0537 0.091 Uiso 1 1 calc R . .
C2 C 0.6017(4) 1.0158(3) 0.1162(3) 0.076(2) Uani 1 1 d . . .
H2A H 0.6467 0.9959 0.1231 0.091 Uiso 1 1 calc R . .
C3 C 0.6489(5) 1.0542(2) 0.1176(3) 0.089(3) Uani 1 1 d . . .
H3A H 0.6770 1.0558 0.0869 0.134 Uiso 1 1 calc R . .
H3B H 0.6893 1.0552 0.1497 0.134 Uiso 1 1 calc R . .
H3C H 0.6110 1.0765 0.1173 0.134 Uiso 1 1 calc R . .
C4 C 0.5813(5) 1.0698(3) 0.3725(3) 0.0872(16) Uani 0.75 1 d PDU A 1
H4A H 0.5821 1.0406 0.3662 0.105 Uiso 0.75 1 calc PR A 1
C4A C 0.5794(7) 1.0970(3) 0.3775(4) 0.0825(18) Uiso 0.25 1 d PDU A 2
H4AA H 0.5785 1.1261 0.3841 0.099 Uiso 0.25 1 calc PR A 2
C5 C 0.6084(5) 1.0718(3) 0.4283(3) 0.0896(17) Uani 1 1 d DU A .
C6 C 0.6338(5) 1.0846(3) 0.3342(3) 0.0896(19) Uani 1 1 d DU . .
H6A H 0.6912 1.0849 0.3507 0.134 Uiso 1 1 d R A .
H6B H 0.6203 1.1099 0.3162 0.134 Uiso 1 1 d R . .
H6C H 0.6250 1.0630 0.3086 0.134 Uiso 1 1 d R . .
C7 C 0.3584(8) 1.1073(4) 0.5060(4) 0.133(4) Uani 1 1 d U A .
H7A H 0.3219 1.1292 0.5131 0.160 Uiso 1 1 calc R . .
H7B H 0.4053 1.1068 0.5349 0.160 Uiso 1 1 calc R . .
C8 C 0.3128(6) 1.0691(3) 0.5056(4) 0.105(4) Uani 1 1 d . A .
H8A H 0.2653 1.0720 0.4768 0.125 Uiso 1 1 calc R . .
C9 C 0.2763(6) 1.0545(4) 0.5529(4) 0.132(4) Uani 1 1 d . . .
H9A H 0.2402 1.0749 0.5637 0.198 Uiso 1 1 calc R A .
H9B H 0.3203 1.0489 0.5819 0.198 Uiso 1 1 calc R . .
H9C H 0.2447 1.0304 0.5434 0.198 Uiso 1 1 calc R . .
C10 C 0.0213(6) 1.0154(3) 0.4155(4) 0.108(2) Uani 1 1 d U . .
H10A H 0.0598 1.0379 0.4214 0.130 Uiso 1 1 calc R . .
H10B H -0.0094 1.0138 0.4456 0.130 Uiso 1 1 calc R . .
C11 C -0.0376(6) 1.0213(3) 0.3646(4) 0.106(2) Uani 1 1 d U . .
H11A H -0.0758 0.9982 0.3618 0.127 Uiso 1 1 calc R . .
C12 C -0.0898(10) 1.0571(4) 0.3625(6) 0.200(6) Uani 1 1 d U . .
H12A H -0.1193 1.0572 0.3927 0.300 Uiso 1 1 calc R . .
H12B H -0.1291 1.0569 0.3299 0.300 Uiso 1 1 calc R . .
H12C H -0.0555 1.0807 0.3634 0.300 Uiso 1 1 calc R . .
C13 C 0.3173(5) 0.66727(19) 0.2766(3) 0.081(3) Uani 1 1 d . . .
H13A H 0.3529 0.6450 0.2694 0.097 Uiso 1 1 calc R . .
H13B H 0.3053 0.6641 0.3129 0.097 Uiso 1 1 calc R . .
C14 C 0.2416(7) 0.6649(2) 0.2406(4) 0.102(4) Uani 1 1 d . . .
H14A H 0.2587 0.6614 0.2053 0.122 Uiso 1 1 calc R . .
C15 C 0.1859(6) 0.6278(2) 0.2473(4) 0.115(4) Uani 1 1 d . . .
H15A H 0.2187 0.6036 0.2479 0.173 Uiso 1 1 calc R . .
H15B H 0.1409 0.6267 0.2178 0.173 Uiso 1 1 calc R . .
H15C H 0.1636 0.6301 0.2802 0.173 Uiso 1 1 calc R . .
C16 C -0.2353(6) 0.9570(3) 0.2332(4) 0.107(3) Uani 1 1 d U . .
H16A H -0.2963 0.9553 0.2265 0.128 Uiso 1 1 calc R . .
C17 C -0.2126(6) 0.9487(3) 0.2916(4) 0.136(4) Uani 1 1 d D . .
H17A H -0.1532 0.9532 0.3017 0.163 Uiso 1 1 calc R . .
H17B H -0.2414 0.9680 0.3112 0.163 Uiso 1 1 calc R . .
C18 C -0.2177(7) 0.9998(4) 0.2300(5) 0.156(4) Uani 1 1 d U . .
H18A H -0.2440 1.0141 0.2559 0.235 Uiso 1 1 calc R . .
H18B H -0.2389 1.0095 0.1947 0.235 Uiso 1 1 calc R . .
H18C H -0.1585 1.0041 0.2372 0.235 Uiso 1 1 calc R . .
C19 C -0.2165(7) 0.7807(4) 0.2629(3) 0.138(2) Uani 1 1 d DU . .
H19A H -0.2683 0.7668 0.2496 0.165 Uiso 1 1 calc R B 1
H19B H -0.1840 0.7628 0.2885 0.165 Uiso 1 1 calc R B 1
C20 C -0.1721(6) 0.7862(3) 0.2193(3) 0.1301(18) Uani 0.75 1 d PDU C 1
H20A H -0.1137 0.7874 0.2364 0.156 Uiso 0.75 1 calc PR C 1
C20A C -0.2276(7) 0.7847(4) 0.2012(4) 0.1308(19) Uiso 0.25 1 d PDU C 2
H20D H -0.2862 0.7838 0.1844 0.157 Uiso 0.25 1 calc PR C 2
C21 C -0.1704(7) 0.7577(3) 0.1725(4) 0.144(2) Uani 1 1 d DU . .
C22 C -0.0596(6) 0.8030(2) -0.0141(3) 0.080(3) Uani 1 1 d . . .
H22C H -0.0019 0.8017 -0.0213 0.096 Uiso 1 1 calc R . .
C23 C -0.1073(6) 0.8065(2) -0.0671(3) 0.081(3) Uani 1 1 d . . .
H23C H -0.0897 0.7856 -0.0898 0.098 Uiso 1 1 calc R . .
H23D H -0.1659 0.8021 -0.0648 0.098 Uiso 1 1 calc R . .
C24 C -0.0659(6) 0.7681(2) 0.0193(3) 0.088(3) Uani 1 1 d . . .
H24C H -0.0621 0.7440 -0.0013 0.132 Uiso 1 1 calc R . .
H24D H -0.1186 0.7685 0.0323 0.132 Uiso 1 1 calc R . .
H24E H -0.0214 0.7685 0.0491 0.132 Uiso 1 1 calc R . .
C25 C -0.2120(4) 0.9117(2) 0.0168(2) 0.057(2) Uani 1 1 d . . .
H25A H -0.2687 0.9218 0.0135 0.068 Uiso 1 1 calc R . .
H25B H -0.2018 0.8938 0.0475 0.068 Uiso 1 1 calc R . .
C26 C -0.1521(4) 0.94522(19) 0.0227(3) 0.0538(19) Uani 1 1 d . . .
H26A H -0.1671 0.9634 -0.0078 0.065 Uiso 1 1 calc R . .
C27 C -0.1572(6) 0.9682(3) 0.0716(3) 0.097(3) Uani 1 1 d . . .
H27A H -0.1176 0.9900 0.0745 0.145 Uiso 1 1 calc R . .
H27B H -0.1448 0.9508 0.1022 0.145 Uiso 1 1 calc R . .
H27C H -0.2125 0.9790 0.0701 0.145 Uiso 1 1 calc R . .
C28 C 0.0598(4) 0.9228(3) -0.0780(3) 0.073(2) Uani 1 1 d . . .
H28A H 0.0636 0.9465 -0.0545 0.088 Uiso 1 1 calc R . .
C29 C -0.0084(4) 0.9314(2) -0.1164(3) 0.064(2) Uani 1 1 d . . .
H29A H -0.0114 0.9120 -0.1454 0.077 Uiso 1 1 calc R . .
H29B H -0.0018 0.9581 -0.1312 0.077 Uiso 1 1 calc R . .
C30 C 0.1442(4) 0.9207(2) -0.0942(3) 0.070(2) Uani 1 1 d . . .
H30A H 0.1529 0.9441 -0.1152 0.105 Uiso 1 1 calc R . .
H30B H 0.1483 0.8968 -0.1151 0.105 Uiso 1 1 calc R . .
H30C H 0.1858 0.9199 -0.0627 0.105 Uiso 1 1 calc R . .
C31 C 0.1322(4) 0.7981(2) 0.5295(3) 0.068(2) Uani 1 1 d . . .
H31A H 0.1058 0.8103 0.4963 0.082 Uiso 1 1 calc R . .
H31B H 0.0913 0.7974 0.5538 0.082 Uiso 1 1 calc R . .
C32 C 0.2000(4) 0.8227(2) 0.5522(3) 0.076(2) Uani 1 1 d . . .
H32A H 0.2157 0.8117 0.5883 0.092 Uiso 1 1 calc R . .
C33 C 0.1761(6) 0.8653(3) 0.5620(4) 0.093(3) Uani 1 1 d U . .
H33A H 0.2242 0.8798 0.5791 0.139 Uiso 1 1 calc R . .
H33B H 0.1337 0.8656 0.5848 0.139 Uiso 1 1 calc R . .
H33C H 0.1549 0.8780 0.5285 0.139 Uiso 1 1 calc R . .
C34 C 0.3642(4) 0.69432(19) 0.4452(2) 0.0529(18) Uani 1 1 d . . .
H34A H 0.3505 0.7092 0.4115 0.063 Uiso 1 1 calc R . .
C35 C 0.4352(4) 0.7162(2) 0.4771(3) 0.067(2) Uani 1 1 d . . .
H35A H 0.4529 0.7021 0.5106 0.080 Uiso 1 1 calc R . .
H35B H 0.4820 0.7171 0.4573 0.080 Uiso 1 1 calc R . .
C36 C 0.3811(6) 0.6512(2) 0.4299(3) 0.096(3) Uani 1 1 d . . .
H36A H 0.3318 0.6400 0.4093 0.144 Uiso 1 1 calc R . .
H36B H 0.3965 0.6354 0.4618 0.144 Uiso 1 1 calc R . .
H36C H 0.4259 0.6508 0.4090 0.144 Uiso 1 1 calc R . .
C1A C 0.3107(5) 0.9028(3) 0.2711(3) 0.107(3) Uani 1 1 d DU . .
C2A C 0.2390(7) 0.8950(3) 0.2252(3) 0.128(4) Uani 1 1 d DU D .
O2A O 0.2450(8) 0.9241(4) 0.1886(5) 0.129(5) Uani 0.50 1 d PD D 1
O2B O 0.2483(10) 0.8688(4) 0.1834(5) 0.134(4) Uani 0.50 1 d PDU D 2
O1B O 0.3841(6) 0.8871(4) 0.2572(5) 0.114(5) Uani 0.50 1 d PD E 2
O1A O 0.2910(10) 0.8702(4) 0.3031(5) 0.137(4) Uani 0.50 1 d PDU E 1
O1W O 0.4185(6) 1.0938(3) 0.0916(4) 0.183(4) Uani 1 1 d . . .
O2W O 0.2461(6) 1.1265(3) 0.1684(3) 0.190(4) Uani 1 1 d . . .
O3W O 0.0607(6) 0.6764(3) 0.3671(3) 0.163(3) Uani 1 1 d U . .
O4W O 0.4871(8) 1.1218(4) 0.1950(5) 0.225(4) Uani 1 1 d U . .
O5W O -0.0713(8) 0.8149(4) 0.3742(5) 0.231(4) Uani 1 1 d U . .
O6W O -0.2514(7) 0.8162(3) 0.0335(4) 0.198(4) Uani 1 1 d U . .
O7W O -0.0018(6) 0.6940(3) 0.2639(4) 0.199(5) Uani 1 1 d . . .
O8W O 0.5743(7) 0.8892(4) 0.0129(4) 0.207(4) Uani 1 1 d U . .
O9W O -0.0066(8) 0.6858(4) 0.1460(5) 0.236(4) Uani 1 1 d U . .
O10W O -0.0815(9) 0.9225(4) 0.4086(5) 0.256(4) Uani 1 1 d U . .
O11W O 0.4177(9) 0.6869(4) 0.1457(5) 0.266(4) Uani 1 1 d U . .
O12W O 0.0628(4) 0.7528(2) 0.4054(2) 0.111(2) Uani 1 1 d U . .
O13W O -0.3217(12) 0.8582(6) 0.1066(7) 0.175(5) Uani 0.50 1 d PU . .
O14W O -0.2617(12) 0.8127(6) 0.4239(7) 0.169(5) Uani 0.50 1 d PU . .

loop_
_atom_site_aniso_label
_atom_site_aniso_U_11
_atom_site_aniso_U_22
_atom_site_aniso_U_33
_atom_site_aniso_U_23
_atom_site_aniso_U_13
_atom_site_aniso_U_12
V1 0.0270(4) 0.0273(5) 0.0267(4) -0.0004(3) 0.0027(3) 0.0018(4)
V2 0.0304(4) 0.0326(5) 0.0248(4) -0.0002(3) 0.0061(3) 0.0015(4)
V3 0.0308(4) 0.0273(5) 0.0249(4) 0.0041(3) 0.0047(3) -0.0014(4)
V4 0.0264(4) 0.0333(5) 0.0230(4) -0.0021(3) 0.0053(3) 0.0019(4)
V5 0.0263(4) 0.0342(5) 0.0237(4) 0.0002(3) 0.0052(3) -0.0009(4)
V6 0.0242(4) 0.0317(5) 0.0251(4) 0.0012(3) 0.0038(3) 0.0012(4)
V7 0.0279(4) 0.0269(5) 0.0271(4) 0.0016(3) 0.0033(3) -0.0020(4)
V8 0.0336(4) 0.0268(5) 0.0269(4) 0.0016(3) 0.0040(3) 0.0031(4)
V9 0.0238(4) 0.0305(5) 0.0259(4) 0.0016(3) 0.0057(3) 0.0026(4)
V10 0.0305(4) 0.0307(5) 0.0253(4) -0.0012(4) 0.0036(3) 0.0038(4)
V11 0.0344(4) 0.0222(4) 0.0255(4) -0.0003(3) 0.0024(3) 0.0011(4)
V12 0.0237(4) 0.0300(5) 0.0226(4) 0.0017(3) 0.0025(3) -0.0014(4)
V13 0.0298(4) 0.0318(5) 0.0225(4) 0.0006(3) 0.0058(3) -0.0004(4)
V14 0.0317(4) 0.0265(5) 0.0249(4) -0.0002(3) 0.0029(3) -0.0017(4)
V15 0.0277(4) 0.0341(5) 0.0274(4) -0.0036(4) 0.0072(3) 0.0036(4)
V16 0.0264(4) 0.0293(5) 0.0217(4) 0.0000(3) 0.0025(3) 0.0003(4)
V17 0.0302(4) 0.0289(5) 0.0217(4) 0.0017(3) 0.0033(3) 0.0000(4)
V18 0.0277(4) 0.0277(5) 0.0242(4) -0.0022(3) 0.0033(3) -0.0012(4)
V19 0.0247(4) 0.0269(5) 0.0234(4) 0.0031(3) 0.0035(3) 0.0004(4)
V20 0.0232(4) 0.0316(5) 0.0275(4) 0.0006(4) 0.0051(3) -0.0028(4)
V21 0.0238(4) 0.0327(5) 0.0243(4) 0.0026(3) 0.0054(3) -0.0022(4)
P1 0.0227(6) 0.0343(7) 0.0254(6) -0.0015(5) 0.0043(5) 0.0020(6)
P2 0.0238(6) 0.0332(7) 0.0252(5) 0.0008(5) 0.0073(5) -0.0018(6)
P3 0.0272(6) 0.0276(7) 0.0256(6) 0.0037(5) 0.0025(5) -0.0004(6)
P4 0.0325(6) 0.0259(7) 0.0209(5) 0.0043(5) 0.0044(5) -0.0011(6)
P5 0.0328(7) 0.0294(7) 0.0213(5) -0.0036(5) 0.0022(5) 0.0039(6)
P6 0.0305(6) 0.0274(7) 0.0263(6) -0.0012(5) 0.0027(5) 0.0011(6)
Co1 0.0325(4) 0.0364(4) 0.0329(3) 0.0056(3) 0.0007(3) 0.0017(3)
Co2 0.0637(5) 0.0682(6) 0.0372(4) -0.0120(4) 0.0024(4) -0.0161(5)
Co3 0.0392(4) 0.0300(4) 0.0271(3) 0.0040(3) 0.0089(3) -0.0012(3)
Co4 0.0401(4) 0.0533(5) 0.0410(4) 0.0020(4) 0.0097(3) 0.0006(4)
O1 0.0250(16) 0.0336(19) 0.0277(15) -0.0024(14) 0.0090(13) -0.0043(15)
O2 0.0318(17) 0.033(2) 0.0222(15) 0.0008(14) 0.0041(13) 0.0024(15)
O3 0.0275(16) 0.0274(18) 0.0252(15) -0.0032(14) 0.0039(13) 0.0035(15)
O4 0.0309(17) 0.0299(19) 0.0284(16) -0.0017(14) 0.0075(14) 0.0002(15)
O5 0.0248(16) 0.0270(18) 0.0283(15) 0.0020(14) 0.0064(13) -0.0008(14)
O6 0.0268(16) 0.036(2) 0.0231(15) 0.0021(14) 0.0048(13) -0.0007(15)
O7 0.0310(17) 0.0308(19) 0.0287(16) -0.0001(15) -0.0011(14) 0.0009(16)
O8 0.0252(16) 0.035(2) 0.0306(16) 0.0056(15) 0.0041(14) -0.0011(15)
O9 0.0306(18) 0.042(2) 0.0337(18) -0.0018(16) -0.0009(15) -0.0031(17)
O10 0.0225(16) 0.036(2) 0.0317(16) -0.0010(15) 0.0039(13) -0.0001(15)
O11 0.0333(18) 0.042(2) 0.0212(15) 0.0001(15) -0.0006(14) 0.0033(17)
O12 0.0288(17) 0.0292(19) 0.0309(16) -0.0011(14) 0.0088(14) -0.0004(15)
O13 0.0309(17) 0.0329(19) 0.0239(15) -0.0016(14) 0.0030(13) -0.0035(16)
O14 0.0256(16) 0.0278(18) 0.0311(16) 0.0008(14) 0.0057(13) 0.0050(15)
O15 0.0255(16) 0.034(2) 0.0289(16) 0.0015(15) 0.0051(13) 0.0001(15)
O16 0.0344(18) 0.037(2) 0.0259(16) 0.0026(15) 0.0092(14) 0.0036(16)
O17 0.0232(16) 0.044(2) 0.0296(16) 0.0090(15) 0.0052(13) 0.0004(16)
O18 0.0338(18) 0.0244(18) 0.0245(15) -0.0019(14) 0.0012(13) 0.0018(15)
O19 0.0311(17) 0.0305(19) 0.0220(15) -0.0033(14) 0.0030(13) 0.0034(15)
O20 0.0260(17) 0.036(2) 0.0270(16) 0.0019(15) 0.0019(13) 0.0013(15)
O21 0.0304(17) 0.0292(19) 0.0297(16) -0.0005(15) -0.0022(14) -0.0021(15)
O22 0.0290(17) 0.036(2) 0.0253(15) -0.0028(15) 0.0022(14) -0.0098(16)
O23 0.0362(18) 0.0293(19) 0.0267(16) -0.0040(14) 0.0052(14) -0.0042(16)
O24 0.0293(17) 0.0281(19) 0.0297(16) 0.0027(14) 0.0075(14) 0.0023(15)
O25 0.0290(17) 0.0305(19) 0.0278(16) -0.0005(14) 0.0050(14) 0.0020(15)
O26 0.0262(16) 0.0332(19) 0.0253(15) 0.0037(14) 0.0045(13) 0.0065(15)
O27 0.0345(19) 0.044(2) 0.0336(18) 0.0115(16) 0.0016(15) 0.0025(17)
O28 0.045(2) 0.039(2) 0.0295(17) -0.0121(15) 0.0054(15) 0.0038(18)
O29 0.0392(19) 0.036(2) 0.0240(15) 0.0019(15) 0.0056(14) 0.0027(16)
O30 0.0330(18) 0.034(2) 0.0348(17) -0.0079(15) 0.0060(15) 0.0007(16)
O31 0.0322(18) 0.0307(19) 0.0333(17) 0.0035(15) 0.0081(14) 0.0014(16)
O32 0.0389(18) 0.0285(19) 0.0284(16) -0.0009(14) 0.0125(14) 0.0012(16)
O33 0.0245(16) 0.040(2) 0.0294(16) -0.0048(15) 0.0057(13) 0.0013(16)
O34 0.045(2) 0.042(2) 0.0237(16) 0.0004(15) 0.0060(15) 0.0007(18)
O35 0.0397(18) 0.0313(19) 0.0203(15) -0.0011(14) 0.0036(14) -0.0077(16)
O36 0.0306(19) 0.048(2) 0.0382(19) 0.0027(17) -0.0054(16) 0.0030(18)
O37 0.0387(19) 0.050(2) 0.0329(17) -0.0034(17) 0.0146(15) 0.0043(18)
O38 0.0278(17) 0.0269(19) 0.0389(18) -0.0009(15) -0.0003(15) 0.0010(15)
O39 0.0280(17) 0.040(2) 0.0310(16) -0.0058(15) 0.0100(14) -0.0012(16)
O40 0.0428(19) 0.030(2) 0.0238(15) -0.0031(14) 0.0044(14) -0.0009(16)
O41 0.0280(17) 0.0282(19) 0.0328(16) 0.0061(15) 0.0043(14) -0.0040(15)
O42 0.044(2) 0.028(2) 0.050(2) -0.0052(17) 0.0004(18) 0.0056(17)
O43 0.041(2) 0.036(2) 0.0275(16) 0.0054(15) 0.0030(15) 0.0026(17)
O44 0.042(2) 0.052(2) 0.0335(18) -0.0094(17) 0.0073(16) -0.0092(19)
O45 0.0305(18) 0.044(2) 0.054(2) 0.0050(18) 0.0105(16) -0.0076(17)
O46 0.044(2) 0.032(2) 0.0251(16) -0.0005(15) 0.0009(15) -0.0007(17)
O47 0.044(2) 0.035(2) 0.047(2) 0.0093(17) 0.0043(17) 0.0093(18)
O48 0.047(2) 0.048(2) 0.0335(18) -0.0040(17) 0.0092(16) 0.0037(19)
O49 0.0318(18) 0.052(2) 0.0334(17) 0.0063(17) 0.0071(15) -0.0022(18)
O50 0.045(2) 0.0221(18) 0.0293(16) -0.0019(14) 0.0057(15) -0.0038(16)
O51 0.043(2) 0.032(2) 0.0323(17) -0.0076(16) -0.0022(16) -0.0045(17)
O52 0.037(2) 0.031(2) 0.050(2) 0.0067(17) -0.0001(17) 0.0008(17)
O53 0.048(2) 0.044(2) 0.0367(19) 0.0099(17) 0.0005(17) -0.0182(19)
O54 0.051(2) 0.035(2) 0.050(2) -0.0089(18) 0.0103(18) -0.0092(19)
O55 0.060(2) 0.048(2) 0.040(2) -0.0091(18) 0.0072(19) 0.015(2)
O56 0.0315(18) 0.047(2) 0.0394(18) 0.0010(17) 0.0069(15) 0.0115(17)
O57 0.057(2) 0.048(2) 0.0292(17) 0.0029(16) 0.0165(16) -0.005(2)
O58 0.056(2) 0.036(2) 0.0385(19) 0.0046(17) 0.0031(18) -0.0087(19)
O59 0.0355(19) 0.064(3) 0.0285(17) 0.0045(17) 0.0090(15) -0.0017(19)
O60 0.0287(18) 0.046(2) 0.047(2) 0.0102(18) 0.0110(15) 0.0058(17)
N1 0.046(3) 0.067(3) 0.026(2) 0.003(2) 0.0096(19) 0.013(3)
N2 0.037(2) 0.037(3) 0.038(2) 0.003(2) 0.0086(19) -0.001(2)
N3 0.077(3) 0.096(3) 0.061(2) 0.015(2) 0.016(2) -0.005(3)
N4 0.078(4) 0.055(3) 0.040(3) 0.002(2) 0.002(3) -0.018(3)
N5 0.092(4) 0.110(5) 0.068(3) 0.012(3) 0.011(3) 0.010(4)
N6 0.064(3) 0.061(3) 0.029(2) -0.009(2) -0.002(2) 0.015(3)
N7 0.057(3) 0.080(4) 0.037(2) -0.019(2) 0.020(2) -0.008(3)
N8 0.054(3) 0.062(4) 0.076(4) -0.020(3) 0.004(3) 0.020(3)
N9 0.051(3) 0.037(3) 0.050(3) -0.005(2) 0.003(2) 0.014(2)
N10 0.056(3) 0.029(3) 0.049(3) -0.004(2) 0.008(2) -0.005(2)
N11 0.035(3) 0.122(6) 0.119(5) 0.041(4) 0.012(3) -0.007(4)
N12 0.080(4) 0.118(5) 0.104(4) -0.022(4) 0.023(3) -0.005(4)
N13 0.095(4) 0.123(5) 0.088(4) 0.040(3) 0.021(3) -0.005(4)
N14 0.112(3) 0.106(3) 0.119(3) -0.003(3) 0.043(3) 0.011(3)
N15 0.071(3) 0.049(3) 0.041(3) 0.006(2) 0.000(2) -0.005(3)
N16 0.045(3) 0.049(3) 0.040(2) 0.010(2) 0.006(2) -0.012(2)
N17 0.049(3) 0.046(3) 0.038(2) 0.003(2) 0.001(2) -0.013(2)
N18 0.036(3) 0.048(3) 0.054(3) 0.016(2) -0.002(2) 0.006(2)
N19 0.035(2) 0.058(3) 0.054(3) 0.024(2) -0.001(2) 0.010(2)
N20 0.035(2) 0.060(3) 0.049(3) 0.021(2) 0.004(2) 0.013(2)
N21 0.051(3) 0.038(3) 0.042(2) -0.003(2) 0.016(2) -0.003(2)
N22 0.048(3) 0.042(3) 0.035(2) 0.007(2) 0.007(2) -0.004(2)
N23 0.042(3) 0.046(3) 0.047(3) 0.009(2) 0.009(2) 0.001(2)
N24 0.058(3) 0.034(3) 0.041(2) 0.004(2) 0.019(2) 0.000(2)
C1 0.098(5) 0.088(5) 0.048(3) -0.006(3) 0.036(3) -0.042(4)
C2 0.057(4) 0.110(6) 0.066(4) 0.020(4) 0.025(3) -0.029(4)
C3 0.094(5) 0.089(6) 0.092(5) 0.004(4) 0.035(4) -0.046(5)
C4 0.085(3) 0.101(3) 0.078(3) 0.015(3) 0.021(3) 0.003(3)
C5 0.088(3) 0.107(3) 0.080(3) 0.024(3) 0.031(3) 0.013(3)
C6 0.091(3) 0.101(4) 0.084(3) 0.030(3) 0.036(3) 0.017(3)
C7 0.151(6) 0.126(6) 0.128(6) -0.026(5) 0.039(5) -0.002(5)
C8 0.087(6) 0.139(9) 0.091(6) 0.011(6) 0.023(5) 0.020(6)
C9 0.130(7) 0.167(11) 0.118(6) -0.026(7) 0.080(5) -0.006(7)
C10 0.107(4) 0.121(4) 0.101(4) -0.022(4) 0.029(3) 0.026(4)
C11 0.095(4) 0.118(4) 0.109(4) -0.034(3) 0.027(3) 0.037(3)
C12 0.194(11) 0.181(11) 0.216(12) -0.032(10) 0.002(11) 0.055(10)
C13 0.098(6) 0.015(3) 0.122(6) 0.012(4) -0.011(5) -0.001(4)
C14 0.143(8) 0.025(4) 0.136(8) 0.001(5) 0.017(7) -0.004(5)
C15 0.123(7) 0.047(5) 0.179(10) -0.023(5) 0.031(7) -0.041(5)
C16 0.091(5) 0.079(5) 0.146(6) 0.004(4) 0.005(4) 0.014(4)
C17 0.068(5) 0.185(10) 0.141(9) 0.015(8) -0.027(6) 0.067(6)
C18 0.131(6) 0.151(7) 0.188(7) 0.005(5) 0.028(5) 0.010(5)
C19 0.145(4) 0.130(4) 0.140(4) 0.000(3) 0.025(3) 0.005(3)
C20 0.133(3) 0.126(3) 0.135(3) 0.001(3) 0.034(3) 0.014(3)
C21 0.151(3) 0.141(4) 0.149(3) 0.036(3) 0.054(3) 0.042(3)
C22 0.102(6) 0.046(4) 0.083(5) 0.009(4) -0.019(5) -0.015(4)
C23 0.117(6) 0.057(5) 0.073(4) -0.014(4) 0.025(4) -0.024(5)
C24 0.095(6) 0.065(5) 0.100(6) 0.029(4) 0.003(5) -0.005(5)
C25 0.049(3) 0.066(5) 0.056(3) 0.007(3) 0.014(3) 0.007(3)
C26 0.061(4) 0.040(4) 0.064(4) -0.001(3) 0.023(3) 0.008(3)
C27 0.106(7) 0.086(6) 0.091(6) -0.022(5) -0.007(5) -0.017(5)
C28 0.035(3) 0.117(6) 0.066(4) 0.031(4) 0.005(3) 0.006(4)
C29 0.042(3) 0.063(4) 0.090(4) 0.042(3) 0.022(3) 0.009(3)
C30 0.038(3) 0.107(6) 0.069(4) 0.023(4) 0.019(3) 0.017(4)
C31 0.046(4) 0.045(4) 0.118(6) -0.021(4) 0.027(4) -0.002(3)
C32 0.065(4) 0.054(4) 0.118(5) -0.033(4) 0.039(4) 0.000(4)
C33 0.092(5) 0.082(5) 0.108(5) -0.028(4) 0.028(4) -0.013(4)
C34 0.074(4) 0.044(4) 0.046(3) -0.003(3) 0.025(3) 0.008(3)
C35 0.077(4) 0.057(4) 0.075(4) 0.027(3) 0.040(3) 0.020(4)
C36 0.129(7) 0.065(5) 0.096(6) 0.017(5) 0.021(6) 0.029(5)
C1A 0.075(5) 0.145(6) 0.097(5) 0.035(4) 0.003(4) 0.011(4)
C2A 0.144(6) 0.115(6) 0.115(5) -0.007(5) -0.010(5) -0.001(5)
O2A 0.089(8) 0.173(12) 0.122(9) 0.076(9) 0.002(7) -0.001(9)
O2B 0.135(6) 0.133(7) 0.134(6) 0.009(5) 0.014(5) 0.000(5)
O1B 0.099(9) 0.154(12) 0.086(8) 0.031(8) 0.005(7) 0.001(9)
O1A 0.148(7) 0.127(7) 0.133(6) -0.013(5) 0.011(5) 0.003(5)
O1W 0.198(8) 0.176(7) 0.181(7) 0.054(6) 0.049(6) -0.066(7)
O2W 0.209(9) 0.168(8) 0.160(7) 0.012(6) -0.077(7) -0.013(7)
O3W 0.178(5) 0.150(5) 0.171(5) 0.022(4) 0.054(4) 0.010(4)
O4W 0.220(6) 0.224(6) 0.227(6) 0.025(5) 0.024(5) -0.017(5)
O5W 0.224(6) 0.249(7) 0.225(6) 0.027(5) 0.046(5) -0.011(5)
O6W 0.202(6) 0.193(6) 0.207(6) 0.001(5) 0.058(5) 0.001(5)
O7W 0.184(9) 0.183(9) 0.238(10) -0.021(8) 0.053(8) 0.003(8)
O8W 0.202(6) 0.227(6) 0.195(6) -0.009(5) 0.041(5) -0.031(5)
O9W 0.249(7) 0.221(6) 0.242(6) 0.007(5) 0.047(5) -0.031(5)
O10W 0.249(7) 0.272(7) 0.254(7) -0.015(5) 0.066(5) -0.015(6)
O11W 0.262(7) 0.252(7) 0.275(7) -0.035(6) 0.016(5) 0.011(6)
O12W 0.100(4) 0.137(4) 0.094(3) 0.025(3) 0.009(3) -0.045(3)
O13W 0.177(7) 0.196(7) 0.159(7) -0.023(6) 0.051(5) 0.020(6)
O14W 0.176(7) 0.168(7) 0.162(7) 0.007(6) 0.023(6) 0.020(6)

loop_
_atom_type_symbol
_atom_type_description
_atom_type_scat_dispersion_real
_atom_type_scat_dispersion_imag
_atom_type_scat_source
C C 0.0033 0.0016 'International Tables Vol C Tables 4.2.6.8 and 6.1.1.4'
H H 0.0000 0.0000 'International Tables Vol C Tables 4.2.6.8 and 6.1.1.4'
N N 0.0061 0.0033 'International Tables Vol C Tables 4.2.6.8 and 6.1.1.4'
O O 0.0106 0.0060 'International Tables Vol C Tables 4.2.6.8 and 6.1.1.4'
P P 0.1023 0.0942 'International Tables Vol C Tables 4.2.6.8 and 6.1.1.4'
V V 0.3005 0.5294 'International Tables Vol C Tables 4.2.6.8 and 6.1.1.4'
Co Co 0.3494 0.9721 'International Tables Vol C Tables 4.2.6.8 and 6.1.1.4'

loop_
_geom_angle_atom_site_label_1
_geom_angle_atom_site_label_2
_geom_angle_atom_site_label_3
_geom_angle
_geom_angle_site_symmetry_1
_geom_angle_site_symmetry_3
O42 V1 O3 103.90(16) . .
O42 V1 O22 112.69(18) . .
O3 V1 O22 85.49(14) . .
O42 V1 O20 114.41(18) . .
O3 V1 O20 87.51(13) . .
O22 V1 O20 132.70(15) . .
O42 V1 O33 101.75(16) . .
O3 V1 O33 152.92(14) . .
O22 V1 O33 92.58(13) . .
O20 V1 O33 74.01(13) . .
O42 V1 V9 107.56(14) . .
O3 V1 V9 43.02(10) . .
O22 V1 V9 43.58(9) . .
O20 V1 V9 121.53(10) . .
O33 V1 V9 134.03(10) . .
O48 V2 O24 110.49(18) . .
O48 V2 O21 111.25(17) . .
O24 V2 O21 86.11(14) . .
O48 V2 O8 115.83(17) . .
O24 V2 O8 80.04(14) . .
O21 V2 O8 132.86(14) . .
O48 V2 O31 103.10(18) . .
O24 V2 O31 145.02(14) . .
O21 V2 O31 90.79(14) . .
O8 V2 O31 76.76(14) . .
O48 V2 V13 111.58(15) . .
O24 V2 V13 43.30(9) . .
O21 V2 V13 43.88(10) . .
O8 V2 V13 115.68(11) . .
O31 V2 V13 130.06(9) . .
O48 V2 V17 119.91(14) . .
O24 V2 V17 40.85(10) . .
O21 V2 V17 114.87(11) . .
O8 V2 V17 39.22(10) . .
O31 V2 V17 112.42(10) . .
V13 V2 V17 80.07(3) . .
O48 V2 V18 113.39(15) . .
O24 V2 V18 113.42(11) . .
O21 V2 V18 119.14(11) . .
O8 V2 V18 36.30(10) . .
O31 V2 V18 40.54(10) . .
V13 V2 V18 134.78(4) . .
V17 V2 V18 73.99(3) . .
O53 V3 O15 105.37(16) . .
O53 V3 O11 111.40(19) . .
O15 V3 O11 86.13(14) . .
O53 V3 O2 113.66(18) . .
O15 V3 O2 87.53(14) . .
O11 V3 O2 134.57(15) . .
O53 V3 O18 101.16(16) . .
O15 V3 O18 152.41(14) . .
O11 V3 O18 91.24(13) . .
O2 V3 O18 74.87(13) . .
O53 V3 V14 107.93(13) . .
O15 V3 V14 43.42(10) . .
O11 V3 V14 43.79(9) . .
O2 V3 V14 122.59(9) . .
O18 V3 V14 132.78(10) . .
O37 V4 O38 111.06(18) . .
O37 V4 O26 105.77(16) . .
O38 V4 O26 84.61(14) . .
O37 V4 O7 115.30(18) . .
O38 V4 O7 133.31(15) . .
O26 V4 O7 88.09(14) . .
O37 V4 O13 99.36(16) . .
O38 V4 O13 92.83(14) . .
O26 V4 O13 153.94(14) . .
O7 V4 O13 74.85(13) . .
O37 V4 V5 107.08(13) . .
O38 V4 V5 43.13(10) . .
O26 V4 V5 42.76(10) . .
O7 V4 V5 122.52(10) . .
O13 V4 V5 134.31(10) . .
O57 V5 O26 109.05(18) . .
O57 V5 O38 110.18(18) . .
O26 V5 O38 83.99(14) . .
O57 V5 O14 116.02(17) . .
O26 V5 O14 80.12(14) . .
O38 V5 O14 133.78(14) . .
O57 V5 O10 105.64(18) . .
O26 V5 O10 144.16(14) . .
O38 V5 O10 92.44(13) . .
O14 V5 O10 76.87(13) . .
O57 V5 V4 108.75(15) . .
O26 V5 V4 42.72(9) . .
O38 V5 V4 42.53(10) . .
O14 V5 V4 116.31(10) . .
O10 V5 V4 130.51(9) . .
O57 V5 V16 120.16(14) . .
O26 V5 V16 40.16(10) . .
O38 V5 V16 112.50(11) . .
O14 V5 V16 39.96(10) . .
O10 V5 V16 112.24(10) . .
V4 V5 V16 79.06(3) . .
O57 V5 V19 116.57(15) . .
O26 V5 V19 113.05(10) . .
O38 V5 V19 119.27(11) . .
O14 V5 V19 36.94(10) . .
O10 V5 V19 39.93(9) . .
V4 V5 V19 134.40(4) . .
V16 V5 V19 74.41(3) . .
O36 V6 O12 108.19(17) . .
O36 V6 O32 109.12(17) . .
O12 V6 O32 93.12(15) . .
O36 V6 O19 107.77(17) . .
O12 V6 O19 143.74(14) . .
O32 V6 O19 79.44(14) . .
O36 V6 O6 107.92(17) . .
O12 V6 O6 77.94(14) . .
O32 V6 O6 142.86(14) . .
O19 V6 O6 86.82(13) . .
O36 V6 V8 112.63(14) . .
O12 V6 V8 125.37(11) . .
O32 V6 V8 40.02(10) . .
O19 V6 V8 39.48(10) . .
O6 V6 V8 119.68(10) . .
O36 V6 V20 112.88(14) . .
O12 V6 V20 37.04(10) . .
O32 V6 V20 122.25(11) . .
O19 V6 V20 120.77(10) . .
O6 V6 V20 40.92(10) . .
V8 V6 V20 134.44(3) . .
O58 V7 O5 105.08(16) . .
O58 V7 O16 111.97(19) . .
O5 V7 O16 85.85(14) . .
O58 V7 O33 113.32(18) . .
O5 V7 O33 87.31(13) . .
O16 V7 O33 134.43(15) . .
O58 V7 O20 102.30(17) . .
O5 V7 O20 151.54(14) . .
O16 V7 O20 91.11(14) . .
O33 V7 O20 74.74(13) . .
O58 V7 V20 106.18(15) . .
O5 V7 V20 43.63(10) . .
O16 V7 V20 43.90(9) . .
O33 V7 V20 123.74(10) . .
O20 V7 V20 133.23(10) . .
O47 V8 O19 108.79(18) . .
O47 V8 O35 112.02(17) . .
O19 V8 O35 85.41(14) . .
O47 V8 O32 115.33(16) . .
O19 V8 O32 79.98(14) . .
O35 V8 O32 132.66(15) . .
O47 V8 O23 103.18(17) . .
O19 V8 O23 146.14(14) . .
O35 V8 O23 92.89(14) . .
O32 V8 O23 76.50(14) . .
O47 V8 V10 110.33(14) . .
O19 V8 V10 42.84(9) . .
O35 V8 V10 43.76(11) . .
O32 V8 V10 115.54(10) . .
O23 V8 V10 132.48(9) . .
O47 V8 V6 117.65(14) . .
O19 V8 V6 40.10(10) . .
O35 V8 V6 114.28(11) . .
O32 V8 V6 39.93(10) . .
O23 V8 V6 113.58(10) . .
V10 V8 V6 79.35(3) . .
O47 V8 V17 114.15(14) . .
O19 V8 V17 113.12(10) . .
O35 V8 V17 119.62(11) . .
O32 V8 V17 36.04(10) . .
O23 V8 V17 40.48(9) . .
V10 V8 V17 135.00(4) . .
V6 V8 V17 74.57(3) . .
O60 V9 O3 108.77(17) . .
O60 V9 O22 110.28(17) . .
O3 V9 O22 85.51(14) . .
O60 V9 O1 115.10(16) . .
O3 V9 O1 79.77(14) . .
O22 V9 O1 134.61(14) . .
O60 V9 O4 103.53(17) . .
O3 V9 O4 146.12(14) . .
O22 V9 O4 92.85(13) . .
O1 V9 O4 77.50(13) . .
O60 V9 V1 109.38(14) . .
O3 V9 V1 42.65(9) . .
O22 V9 V1 43.97(10) . .
O1 V9 V1 115.88(10) . .
O4 V9 V1 132.45(9) . .
O60 V9 V19 117.77(13) . .
O3 V9 V19 39.85(9) . .
O22 V9 V19 114.93(11) . .
O1 V9 V19 39.96(10) . .
O4 V9 V19 114.22(10) . .
V1 V9 V19 79.19(3) . .
O60 V9 V12 114.49(14) . .
O3 V9 V12 113.47(10) . .
O22 V9 V12 120.53(11) . .
O1 V9 V12 36.94(10) . .
O4 V9 V12 40.57(9) . .
V1 V9 V12 135.66(4) . .
V19 V9 V12 75.25(3) . .
O55 V10 O19 105.05(17) . .
O55 V10 O35 110.96(19) . .
O19 V10 O35 85.24(14) . .
O55 V10 O13 113.48(19) . .
O19 V10 O13 88.31(13) . .
O35 V10 O13 135.24(15) . .
O55 V10 O7 101.80(16) . .
O19 V10 O7 152.26(15) . .
O35 V10 O7 91.66(14) . .
O13 V10 O7 74.60(13) . .
O55 V10 V8 106.87(14) . .
O19 V10 V8 43.12(10) . .
O35 V10 V8 43.31(9) . .
O13 V10 V8 123.62(10) . .
O7 V10 V8 132.86(10) . .
O11 V11 O35 101.77(15) . .
O11 V11 O40 94.05(14) . .
O35 V11 O40 91.04(14) . .
O11 V11 O50 91.57(14) . .
O35 V11 O50 93.76(14) . .
O40 V11 O50 171.72(14) . .
O11 V11 N9 167.60(13) . .
O35 V11 N9 90.44(13) . .
O40 V11 N9 87.80(13) . .
O50 V11 N9 85.42(13) . .
O11 V11 N10 89.77(13) . .
O35 V11 N10 168.42(13) . .
O40 V11 N10 87.19(13) . .
O50 V11 N10 86.76(13) . .
N9 V11 N10 78.06(18) . .
O9 V12 O29 107.29(16) . .
O9 V12 O1 105.12(16) . .
O29 V12 O1 93.12(15) . .
O9 V12 O15 109.34(16) . .
O29 V12 O15 80.39(14) . .
O1 V12 O15 145.33(14) . .
O9 V12 O4 108.80(16) . .
O29 V12 O4 143.87(14) . .
O1 V12 O4 79.10(14) . .
O15 V12 O4 86.32(14) . .
O9 V12 V14 113.13(14) . .
O29 V12 V14 40.67(10) . .
O1 V12 V14 126.17(10) . .
O15 V12 V14 39.75(10) . .
O4 V12 V14 119.50(10) . .
O9 V12 V9 111.30(14) . .
O29 V12 V9 123.13(11) . .
O1 V12 V9 37.59(9) . .
O15 V12 V9 121.50(10) . .
O4 V12 V9 41.52(10) . .
V14 V12 V9 135.57(3) . .
O59 V13 O24 105.21(16) . .
O59 V13 O21 111.10(18) . .
O24 V13 O21 86.62(14) . .
O59 V13 O18 114.86(18) . .
O24 V13 O18 87.94(14) . .
O21 V13 O18 133.52(14) . .
O59 V13 O2 100.69(16) . .
O24 V13 O2 153.09(14) . .
O21 V13 O2 90.82(13) . .
O18 V13 O2 74.53(13) . .
O59 V13 V2 107.67(14) . .
O24 V13 V2 43.74(10) . .
O21 V13 V2 43.97(9) . .
O18 V13 V2 122.66(10) . .
O2 V13 V2 132.73(10) . .
O54 V14 O15 109.84(18) . .
O54 V14 O11 111.23(18) . .
O15 V14 O11 84.95(14) . .
O54 V14 O29 114.86(17) . .
O15 V14 O29 79.68(14) . .
O11 V14 O29 133.91(15) . .
O54 V14 O25 103.32(18) . .
O15 V14 O25 145.28(15) . .
O11 V14 O25 92.61(14) . .
O29 V14 O25 77.30(14) . .
O54 V14 V3 110.94(15) . .
O15 V14 V3 42.87(9) . .
O11 V14 V3 43.14(11) . .
O29 V14 V3 115.61(10) . .
O25 V14 V3 131.17(9) . .
O54 V14 V12 118.53(15) . .
O15 V14 V12 40.25(10) . .
O11 V14 V12 114.35(11) . .
O29 V14 V12 39.46(10) . .
O25 V14 V12 113.27(10) . .
V3 V14 V12 79.51(3) . .
O54 V14 V16 113.92(14) . .
O15 V14 V16 113.12(11) . .
O11 V14 V16 120.16(11) . .
O29 V14 V16 36.78(11) . .
O25 V14 V16 40.54(9) . .
V3 V14 V16 134.76(4) . .
V12 V14 V16 74.50(3) . .
O21 V15 O22 100.90(15) . .
O21 V15 O39 90.34(14) . .
O22 V15 O39 93.64(14) . .
O21 V15 O30 95.04(14) . .
O22 V15 O30 91.39(14) . .
O39 V15 O30 171.82(15) . .
O21 V15 N8 168.73(15) . .
O22 V15 N8 90.27(15) . .
O39 V15 N8 87.39(15) . .
O30 V15 N8 86.13(15) . .
O21 V15 N7 90.28(14) . .
O22 V15 N7 168.58(15) . .
O39 V15 N7 88.54(14) . .
O30 V15 N7 85.28(14) . .
N8 V15 N7 78.6(2) . .
O46 V16 O14 106.72(16) . .
O46 V16 O29 104.27(17) . .
O14 V16 O29 94.74(15) . .
O46 V16 O26 108.46(16) . .
O14 V16 O26 81.06(14) . .
O29 V16 O26 146.83(13) . .
O46 V16 O25 106.62(16) . .
O14 V16 O25 146.63(13) . .
O29 V16 O25 78.45(14) . .
O26 V16 O25 87.13(14) . .
O46 V16 V5 113.60(13) . .
O14 V16 V5 41.20(10) . .
O29 V16 V5 127.60(11) . .
O26 V16 V5 39.87(10) . .
O25 V16 V5 120.46(10) . .
O46 V16 V14 109.00(13) . .
O14 V16 V14 125.71(10) . .
O29 V16 V14 37.49(10) . .
O26 V16 V14 122.56(10) . .
O25 V16 V14 40.99(10) . .
V5 V16 V14 137.36(3) . .
O34 V17 O8 105.56(16) . .
O34 V17 O32 106.05(17) . .
O8 V17 O32 94.59(15) . .
O34 V17 O24 108.46(17) . .
O8 V17 O24 80.31(14) . .
O32 V17 O24 145.23(13) . .
O34 V17 O23 111.36(17) . .
O8 V17 O23 143.01(13) . .
O32 V17 O23 77.68(14) . .
O24 V17 O23 85.93(14) . .
O34 V17 V2 111.49(14) . .
O8 V17 V2 40.50(10) . .
O32 V17 V2 127.09(11) . .
O24 V17 V2 39.83(10) . .
O23 V17 V2 118.83(10) . .
O34 V17 V8 113.15(14) . .
O8 V17 V8 123.29(11) . .
O32 V17 V8 36.42(10) . .
O24 V17 V8 121.32(10) . .
O23 V17 V8 41.28(10) . .
V2 V17 V8 135.36(3) . .
O44 V18 O8 108.45(17) . .
O44 V18 O5 105.26(17) . .
O8 V18 O5 145.36(13) . .
O44 V18 O12 111.17(17) . .
O8 V18 O12 93.34(15) . .
O5 V18 O12 81.64(14) . .
O44 V18 O31 105.47(17) . .
O8 V18 O31 77.93(14) . .
O5 V18 O31 85.78(13) . .
O12 V18 O31 143.21(14) . .
O44 V18 V20 113.05(14) . .
O8 V18 V20 126.72(11) . .
O5 V18 V20 40.53(10) . .
O12 V18 V20 41.14(10) . .
O31 V18 V20 119.31(10) . .
O44 V18 V2 110.06(14) . .
O8 V18 V2 37.14(10) . .
O5 V18 V2 121.51(10) . .
O12 V18 V2 123.61(11) . .
O31 V18 V2 40.88(10) . .
V20 V18 V2 136.60(3) . .
O27 V19 O14 107.43(16) . .
O27 V19 O1 109.02(16) . .
O14 V19 O1 93.66(14) . .
O27 V19 O3 106.02(17) . .
O14 V19 O3 146.26(13) . .
O1 V19 O3 79.47(14) . .
O27 V19 O10 107.68(16) . .
O14 V19 O10 78.62(14) . .
O1 V19 O10 143.13(13) . .
O3 V19 O10 87.27(14) . .
O27 V19 V9 111.70(13) . .
O14 V19 V9 126.97(10) . .
O1 V19 V9 40.41(10) . .
O3 V19 V9 39.10(10) . .
O10 V19 V9 119.63(10) . .
O27 V19 V5 112.38(13) . .
O14 V19 V5 37.91(10) . .
O1 V19 V5 123.34(11) . .
O3 V19 V5 121.89(10) . .
O10 V19 V5 40.71(10) . .
V9 V19 V5 135.78(3) . .
O45 V20 O5 108.11(17) . .
O45 V20 O16 111.87(17) . .
O5 V20 O16 84.27(14) . .
O45 V20 O12 116.53(16) . .
O5 V20 O12 80.95(14) . .
O16 V20 O12 131.60(14) . .
O45 V20 O6 103.95(17) . .
O5 V20 O6 146.58(14) . .
O16 V20 O6 92.49(13) . .
O12 V20 O6 76.52(13) . .
O45 V20 V7 108.18(14) . .
O5 V20 V7 42.43(9) . .
O16 V20 V7 43.47(10) . .
O12 V20 V7 116.49(10) . .
O6 V20 V7 132.69(9) . .
O45 V20 V18 118.58(14) . .
O5 V20 V18 40.35(9) . .
O16 V20 V18 112.66(11) . .
O12 V20 V18 40.64(10) . .
O6 V20 V18 113.98(10) . .
V7 V20 V18 79.28(3) . .
O45 V20 V6 115.77(14) . .
O5 V20 V6 113.89(10) . .
O16 V20 V6 118.46(11) . .
O12 V20 V6 36.10(10) . .
O6 V20 V6 40.43(9) . .
V7 V20 V6 135.65(4) . .
V18 V20 V6 75.09(3) . .
O16 V21 O38 99.22(15) . .
O16 V21 O41 91.86(14) . .
O38 V21 O41 94.06(14) . .
O16 V21 O17 93.83(14) . .
O38 V21 O17 92.16(14) . .
O41 V21 O17 170.80(14) . .
O16 V21 N1 167.95(13) . .
O38 V21 N1 92.69(13) . .
O41 V21 N1 85.45(13) . .
O17 V21 N1 87.50(13) . .
O16 V21 N2 90.51(11) . .
O38 V21 N2 170.06(11) . .
O41 V21 N2 83.53(11) . .
O17 V21 N2 89.19(12) . .
N1 V21 N2 77.52(17) . .
O56 P1 O17 113.4(2) . .
O56 P1 O6 110.84(19) . .
O17 P1 O6 108.4(2) . .
O56 P1 O13 111.0(2) . .
O17 P1 O13 106.61(18) . .
O6 P1 O13 106.34(18) . .
O49 P2 O39 113.8(2) . .
O49 P2 O4 111.08(19) . .
O39 P2 O4 108.07(19) . .
O49 P2 O2 110.4(2) . .
O39 P2 O2 107.25(18) . .
O4 P2 O2 105.93(18) . .
O52 P3 O41 113.0(2) . .
O52 P3 O10 112.53(19) . .
O41 P3 O10 108.37(19) . .
O52 P3 O20 110.6(2) . .
O41 P3 O20 107.17(18) . .
O10 P3 O20 104.66(19) . .
O43 P4 O50 114.6(2) . .
O43 P4 O23 109.95(19) . .
O50 P4 O23 108.2(2) . .
O43 P4 O18 109.8(2) . .
O50 P4 O18 107.37(18) . .
O23 P4 O18 106.56(19) . .
O28 P5 O40 114.2(2) . .
O28 P5 O25 111.89(19) . .
O40 P5 O25 108.0(2) . .
O28 P5 O7 109.0(2) . .
O40 P5 O7 107.69(18) . .
O25 P5 O7 105.58(19) . .
O51 P6 O30 114.1(2) . .
O51 P6 O31 110.58(19) . .
O30 P6 O31 108.1(2) . .
O51 P6 O33 109.0(2) . .
O30 P6 O33 108.56(18) . .
O31 P6 O33 106.15(19) . .
N15 Co1 N17 173.8(2) . .
N15 Co1 N18 90.8(2) . .
N17 Co1 N18 83.8(2) . .
N15 Co1 N20 92.8(2) . .
N17 Co1 N20 92.8(2) . .
N18 Co1 N20 175.0(2) . .
N15 Co1 N19 92.8(2) . .
N17 Co1 N19 90.5(2) . .
N18 Co1 N19 91.9(2) . .
N20 Co1 N19 84.41(19) . .
N15 Co1 N16 84.44(19) . .
N17 Co1 N16 92.68(19) . .
N18 Co1 N16 91.9(2) . .
N20 Co1 N16 92.0(2) . .
N19 Co1 N16 175.3(2) . .
N5 Co2 N4 94.9(2) . .
N5 Co2 O51 95.17(19) . .
N4 Co2 O51 166.13(14) . .
N5 Co2 N6 81.0(2) . .
N4 Co2 N6 100.59(19) . .
O51 Co2 N6 90.42(13) . .
N5 Co2 N3 107.3(3) . .
N4 Co2 N3 80.7(2) . .
O51 Co2 N3 87.22(14) . .
N6 Co2 N3 171.6(2) . .
N21 Co3 N24 177.46(17) . .
N21 Co3 N23 99.32(18) . .
N24 Co3 N23 79.88(18) . .
N21 Co3 N22 79.67(18) . .
N24 Co3 N22 101.20(18) . .
N23 Co3 N22 178.03(17) . .
N21 Co3 O28 92.67(12) . 4_576
N24 Co3 O28 89.70(12) . 4_576
N23 Co3 O28 86.89(12) . 4_576
N22 Co3 O28 91.46(11) . 4_576
N21 Co3 O43 88.84(12) . .
N24 Co3 O43 88.81(12) . .
N23 Co3 O43 93.91(12) . .
N22 Co3 O43 87.77(11) . .
O28 Co3 O43 178.15(14) 4_576 .
N12 Co4 N11 84.9(3) . .
N12 Co4 N13 96.2(3) . .
N11 Co4 N13 175.2(2) . .
N12 Co4 N14 172.8(3) . .
N11 Co4 N14 98.1(3) . .
N13 Co4 N14 81.4(3) . .
N12 Co4 O49 86.47(19) . .
N11 Co4 O49 91.70(15) . .
N13 Co4 O49 93.05(19) . .
N14 Co4 O49 86.8(2) . .
N12 Co4 O56 96.29(19) . 1_455
N11 Co4 O56 90.76(15) . 1_455
N13 Co4 O56 84.45(19) . 1_455
N14 Co4 O56 90.3(2) . 1_455
O49 Co4 O56 176.45(15) . 1_455
V12 O1 V19 146.78(19) . .
V12 O1 V9 105.47(15) . .
V19 O1 V9 99.63(15) . .
P2 O2 V3 126.45(18) . .
P2 O2 V13 126.81(19) . .
V3 O2 V13 105.31(14) . .
V1 O3 V9 94.33(14) . .
V1 O3 V19 146.69(18) . .
V9 O3 V19 101.05(15) . .
P2 O4 V12 130.2(2) . .
P2 O4 V9 131.0(2) . .
V12 O4 V9 97.91(14) . .
V7 O5 V18 146.91(18) . .
V7 O5 V20 93.94(14) . .
V18 O5 V20 99.12(15) . .
P1 O6 V6 130.4(2) . .
P1 O6 V20 129.95(19) . .
V6 O6 V20 98.66(14) . .
P5 O7 V4 126.46(18) . .
P5 O7 V10 126.0(2) . .
V4 O7 V10 105.86(15) . .
V17 O8 V18 145.82(19) . .
V17 O8 V2 100.28(15) . .
V18 O8 V2 106.56(16) . .
P3 O10 V19 129.4(2) . .
P3 O10 V5 130.67(19) . .
V19 O10 V5 99.36(15) . .
V3 O11 V11 132.00(17) . .
V3 O11 V14 93.07(15) . .
V11 O11 V14 129.48(18) . .
V6 O12 V18 146.85(19) . .
V6 O12 V20 106.87(16) . .
V18 O12 V20 98.22(15) . .
P1 O13 V10 127.16(18) . .
P1 O13 V4 127.81(19) . .
V10 O13 V4 104.37(14) . .
V16 O14 V19 144.04(19) . .
V16 O14 V5 98.84(15) . .
V19 O14 V5 105.14(15) . .
V3 O15 V14 93.72(14) . .
V3 O15 V12 146.36(19) . .
V14 O15 V12 100.00(15) . .
V21 O16 V7 129.13(18) . .
V21 O16 V20 127.60(18) . .
V7 O16 V20 92.63(14) . .
P1 O17 V21 129.2(2) . .
P4 O18 V13 125.72(17) . .
P4 O18 V3 128.03(19) . .
V13 O18 V3 104.81(14) . .
V10 O19 V8 94.04(15) . .
V10 O19 V6 146.05(18) . .
V8 O19 V6 100.42(14) . .
P3 O20 V7 125.88(19) . .
P3 O20 V1 125.64(18) . .
V7 O20 V1 105.84(14) . .
V15 O21 V13 132.40(18) . .
V15 O21 V2 128.22(18) . .
V13 O21 V2 92.15(14) . .
V15 O22 V9 130.19(18) . .
V15 O22 V1 131.38(17) . .
V9 O22 V1 92.45(14) . .
P4 O23 V17 130.6(2) . .
P4 O23 V8 130.20(19) . .
V17 O23 V8 98.24(15) . .
V13 O24 V2 92.96(14) . .
V13 O24 V17 145.30(18) . .
V2 O24 V17 99.32(15) . .
P5 O25 V16 129.5(2) . .
P5 O25 V14 131.42(19) . .
V16 O25 V14 98.47(14) . .
V4 O26 V5 94.52(15) . .
V4 O26 V16 145.13(18) . .
V5 O26 V16 99.97(15) . .
P5 O28 Co3 145.1(2) . 4_575
V12 O29 V16 146.0(2) . .
V12 O29 V14 99.87(15) . .
V16 O29 V14 105.73(17) . .
P6 O30 V15 126.7(2) . .
P6 O31 V18 128.7(2) . .
P6 O31 V2 132.6(2) . .
V18 O31 V2 98.58(15) . .
V17 O32 V6 145.8(2) . .
V17 O32 V8 107.54(17) . .
V6 O32 V8 100.04(15) . .
P6 O33 V7 127.40(18) . .
P6 O33 V1 127.21(19) . .
V7 O33 V1 105.04(14) . .
V8 O35 V11 128.79(17) . .
V8 O35 V10 92.93(15) . .
V11 O35 V10 130.99(17) . .
V4 O38 V21 130.49(18) . .
V4 O38 V5 94.34(14) . .
V21 O38 V5 128.77(18) . .
P2 O39 V15 129.0(2) . .
P5 O40 V11 128.8(2) . .
P3 O41 V21 128.3(2) . .
P4 O43 Co3 144.6(2) . .
P2 O49 Co4 144.3(2) . .
P4 O50 V11 128.1(2) . .
P6 O51 Co2 131.3(2) . .
P1 O56 Co4 139.4(2) . 1_655
C1 N1 V21 111.7(4) . .
C1 N1 H1C 109.3 . .
V21 N1 H1C 109.3 . .
C1 N1 H1D 109.3 . .
V21 N1 H1D 109.3 . .
H1C N1 H1D 107.9 . .
C2 N2 V21 112.0(4) . .
C2 N2 H2B 109.2 . .
V21 N2 H2B 109.2 . .
C2 N2 H2C 109.2 . .
V21 N2 H2C 109.2 . .
H2B N2 H2C 107.9 . .
C4 N3 C4A 35.2(5) . .
C4 N3 Co2 110.4(4) . .
C4A N3 Co2 113.3(5) . .
C5 N4 Co2 109.6(4) . .
C5 N4 H4B 109.7 . .
Co2 N4 H4B 109.7 . .
C5 N4 H4C 109.7 . .
Co2 N4 H4C 109.7 . .
H4B N4 H4C 108.2 . .
C7 N5 Co2 110.3(6) . .
C7 N5 H5C 109.6 . .
Co2 N5 H5C 109.6 . .
C7 N5 H5D 109.6 . .
Co2 N5 H5D 109.6 . .
H5C N5 H5D 108.1 . .
C8 N6 Co2 110.0(5) . .
C8 N6 H6D 109.7 . .
Co2 N6 H6D 109.7 . .
C8 N6 H6E 109.7 . .
Co2 N6 H6E 109.7 . .
H6D N6 H6E 108.2 . .
C10 N7 V15 112.0(5) . .
C10 N7 H7C 109.2 . .
V15 N7 H7C 109.2 . .
C10 N7 H7D 109.2 . .
V15 N7 H7D 109.2 . .
H7C N7 H7D 107.9 . .
C11 N8 V15 109.4(5) . .
C11 N8 H8B 109.8 . .
V15 N8 H8B 109.8 . .
C11 N8 H8C 109.8 . .
V15 N8 H8C 109.8 . .
H8B N8 H8C 108.2 . .
C13 N9 V11 112.4(4) . .
C13 N9 H9D 109.1 . .
V11 N9 H9D 109.1 . .
C13 N9 H9E 109.1 . .
V11 N9 H9E 109.1 . .
H9D N9 H9E 107.9 . .
C14 N10 V11 110.8(5) . .
C14 N10 H10C 109.5 . .
V11 N10 H10C 109.5 . .
C14 N10 H10D 109.5 . .
V11 N10 H10D 109.5 . .
H10C N10 H10D 108.1 . .
C16 N11 Co4 104.6(5) . .
C16 N11 H11B 110.8 . .
Co4 N11 H11B 110.8 . .
C16 N11 H11C 110.8 . .
Co4 N11 H11C 110.8 . .
H11B N11 H11C 108.9 . .
C17 N12 Co4 109.2(6) . .
C17 N12 H12D 109.8 . .
Co4 N12 H12D 109.8 . .
C17 N12 H12E 109.8 . .
Co4 N12 H12E 109.8 . .
H12D N12 H12E 108.3 . .
C19 N13 Co4 110.2(6) . .
C19 N13 H13C 109.6 . .
Co4 N13 H13C 109.6 . .
C19 N13 H13D 109.6 . .
Co4 N13 H13D 109.6 . .
H13C N13 H13D 108.1 . .
C20 N14 C20A 36.9(5) . .
C20 N14 Co4 106.5(5) . .
C20A N14 Co4 107.7(6) . .
C23 N15 Co1 111.6(4) . .
C23 N15 H15D 109.3 . .
Co1 N15 H15D 109.3 . .
C23 N15 H15E 109.3 . .
Co1 N15 H15E 109.3 . .
H15D N15 H15E 108.0 . .
C22 N16 Co1 110.1(4) . .
C22 N16 H16B 109.6 . .
Co1 N16 H16B 109.6 . .
C22 N16 H16C 109.6 . .
Co1 N16 H16C 109.6 . .
H16B N16 H16C 108.1 . .
C26 N17 Co1 110.3(4) . .
C26 N17 H17C 109.6 . .
Co1 N17 H17C 109.6 . .
C26 N17 H17D 109.6 . .
Co1 N17 H17D 109.6 . .
H17C N17 H17D 108.1 . .
C25 N18 Co1 110.4(4) . .
C25 N18 H18D 109.6 . .
Co1 N18 H18D 109.6 . .
C25 N18 H18E 109.6 . .
Co1 N18 H18E 109.6 . .
H18D N18 H18E 108.1 . .
C29 N19 Co1 108.9(4) . .
C29 N19 H19C 109.9 . .
Co1 N19 H19C 109.9 . .
C29 N19 H19D 109.9 . .
Co1 N19 H19D 109.9 . .
H19C N19 H19D 108.3 . .
C28 N20 Co1 111.0(4) . .
C28 N20 H20B 109.4 . .
Co1 N20 H20B 109.4 . .
C28 N20 H20C 109.4 . .
Co1 N20 H20C 109.4 . .
H20B N20 H20C 108.0 . .
C32 N21 Co3 111.6(4) . .
C32 N21 H21D 109.3 . .
Co3 N21 H21D 109.3 . .
C32 N21 H21E 109.3 . .
Co3 N21 H21E 109.3 . .
H21D N21 H21E 108.0 . .
C31 N22 Co3 108.9(4) . .
C31 N22 H22A 109.9 . .
Co3 N22 H22A 109.9 . .
C31 N22 H22B 109.9 . .
Co3 N22 H22B 109.9 . .
H22A N22 H22B 108.3 . .
C35 N23 Co3 110.1(4) . .
C35 N23 H23A 109.6 . .
Co3 N23 H23A 109.6 . .
C35 N23 H23B 109.6 . .
Co3 N23 H23B 109.6 . .
H23A N23 H23B 108.1 . .
C34 N24 Co3 109.4(4) . .
C34 N24 H24A 109.8 . .
Co3 N24 H24A 109.8 . .
C34 N24 H24B 109.8 . .
Co3 N24 H24B 109.8 . .
H24A N24 H24B 108.2 . .
C2 C1 N1 115.8(6) . .
C2 C1 H1A 108.3 . .
N1 C1 H1A 108.3 . .
C2 C1 H1B 108.3 . .
N1 C1 H1B 108.3 . .
H1A C1 H1B 107.4 . .
C1 C2 N2 113.2(6) . .
C1 C2 C3 120.9(7) . .
N2 C2 C3 113.5(6) . .
C1 C2 H2A 101.9 . .
N2 C2 H2A 101.9 . .
C3 C2 H2A 101.9 . .
C2 C3 H3A 109.5 . .
C2 C3 H3B 109.5 . .
H3A C3 H3B 109.5 . .
C2 C3 H3C 109.5 . .
H3A C3 H3C 109.5 . .
H3B C3 H3C 109.5 . .
C5 C4 N3 111.0(7) . .
C5 C4 C6 121.2(7) . .
N3 C4 C6 116.0(6) . .
C5 C4 H4A 101.5 . .
N3 C4 H4A 101.5 . .
C6 C4 H4A 101.5 . .
N3 C4A C5 100.3(7) . .
N3 C4A C6 106.4(7) . .
C5 C4A C6 107.9(8) . .
N3 C4A H4AA 113.7 . .
C5 C4A H4AA 113.7 . .
C6 C4A H4AA 113.7 . .
C4 C5 N4 121.6(7) . .
C4 C5 C4A 35.6(5) . .
N4 C5 C4A 117.9(7) . .
C4 C6 C4A 34.9(5) . .
C4 C6 H6A 109.7 . .
C4A C6 H6A 107.9 . .
C4 C6 H6B 119.3 . .
C4A C6 H6B 89.4 . .
H6A C6 H6B 109.5 . .
C4 C6 H6C 98.7 . .
C4A C6 H6C 128.7 . .
H6A C6 H6C 109.5 . .
H6B C6 H6C 109.5 . .
N5 C7 C8 113.0(9) . .
N5 C7 H7A 109.0 . .
C8 C7 H7A 109.0 . .
N5 C7 H7B 109.0 . .
C8 C7 H7B 109.0 . .
H7A C7 H7B 107.8 . .
C7 C8 C9 122.4(9) . .
C7 C8 N6 105.9(8) . .
C9 C8 N6 111.9(8) . .
C7 C8 H8A 105.1 . .
C9 C8 H8A 105.1 . .
N6 C8 H8A 105.1 . .
C8 C9 H9A 109.5 . .
C8 C9 H9B 109.5 . .
H9A C9 H9B 109.5 . .
C8 C9 H9C 109.5 . .
H9A C9 H9C 109.5 . .
H9B C9 H9C 109.5 . .
N7 C10 C11 108.2(7) . .
N7 C10 H10A 110.0 . .
C11 C10 H10A 110.0 . .
N7 C10 H10B 110.0 . .
C11 C10 H10B 110.0 . .
H10A C10 H10B 108.4 . .
C12 C11 N8 112.6(9) . .
C12 C11 C10 115.6(9) . .
N8 C11 C10 109.9(7) . .
C12 C11 H11A 106.0 . .
N8 C11 H11A 106.0 . .
C10 C11 H11A 106.0 . .
C11 C12 H12A 109.5 . .
C11 C12 H12B 109.5 . .
H12A C12 H12B 109.5 . .
C11 C12 H12C 109.5 . .
H12A C12 H12C 109.5 . .
H12B C12 H12C 109.5 . .
C14 C13 N9 114.1(6) . .
C14 C13 H13A 108.7 . .
N9 C13 H13A 108.7 . .
C14 C13 H13B 108.7 . .
N9 C13 H13B 108.7 . .
H13A C13 H13B 107.6 . .
C13 C14 N10 112.3(6) . .
C13 C14 C15 116.0(7) . .
N10 C14 C15 113.1(8) . .
C13 C14 H14A 104.7 . .
N10 C14 H14A 104.7 . .
C15 C14 H14A 104.7 . .
C14 C15 H15A 109.5 . .
C14 C15 H15B 109.5 . .
H15A C15 H15B 109.5 . .
C14 C15 H15C 109.5 . .
H15A C15 H15C 109.5 . .
H15B C15 H15C 109.5 . .
C18 C16 C17 102.5(9) . .
C18 C16 N11 128.5(10) . .
C17 C16 N11 110.1(7) . .
C18 C16 H16A 104.5 . .
C17 C16 H16A 104.5 . .
N11 C16 H16A 104.5 . .
N12 C17 C16 115.3(8) . .
N12 C17 H17A 108.5 . .
C16 C17 H17A 108.5 . .
N12 C17 H17B 108.5 . .
C16 C17 H17B 108.5 . .
H17A C17 H17B 107.5 . .
C16 C18 H18A 109.5 . .
C16 C18 H18B 109.5 . .
H18A C18 H18B 109.5 . .
C16 C18 H18C 109.5 . .
H18A C18 H18C 109.5 . .
H18B C18 H18C 109.5 . .
N13 C19 C20 117.8(10) . .
N13 C19 C20A 115.6(9) . .
C20 C19 C20A 36.9(5) . .
N13 C19 H19A 107.9 . .
C20 C19 H19A 107.9 . .
C20A C19 H19A 74.4 . .
N13 C19 H19B 107.9 . .
C20 C19 H19B 107.9 . .
C20A C19 H19B 133.7 . .
H19A C19 H19B 107.2 . .
C19 C20 N14 117.4(9) . .
C19 C20 C21 126.6(9) . .
N14 C20 C21 99.3(7) . .
C19 C20 H20A 103.6 . .
N14 C20 H20A 103.6 . .
C21 C20 H20A 103.6 . .
N14 C20A C19 105.8(9) . .
N14 C20A C21 94.8(8) . .
C19 C20A C21 115.8(9) . .
N14 C20A H20D 112.9 . .
C19 C20A H20D 112.9 . .
C21 C20A H20D 112.9 . .
C20 C21 C20A 35.9(5) . .
C24 C22 C23 121.9(7) . .
C24 C22 N16 113.7(7) . .
C23 C22 N16 109.3(6) . .
C24 C22 H22C 103.1 . .
C23 C22 H22C 103.1 . .
N16 C22 H22C 103.1 . .
N15 C23 C22 113.0(6) . .
N15 C23 H23C 109.0 . .
C22 C23 H23C 109.0 . .
N15 C23 H23D 109.0 . .
C22 C23 H23D 109.0 . .
H23C C23 H23D 107.8 . .
C22 C24 H24C 109.5 . .
C22 C24 H24D 109.5 . .
H24C C24 H24D 109.5 . .
C22 C24 H24E 109.5 . .
H24C C24 H24E 109.5 . .
H24D C24 H24E 109.5 . .
C26 C25 N18 105.2(5) . .
C26 C25 H25A 110.7 . .
N18 C25 H25A 110.7 . .
C26 C25 H25B 110.7 . .
N18 C25 H25B 110.7 . .
H25A C25 H25B 108.8 . .
C27 C26 C25 111.0(6) . .
C27 C26 N17 115.3(6) . .
C25 C26 N17 107.1(5) . .
C27 C26 H26A 107.7 . .
C25 C26 H26A 107.7 . .
N17 C26 H26A 107.7 . .
C26 C27 H27A 109.5 . .
C26 C27 H27B 109.5 . .
H27A C27 H27B 109.5 . .
C26 C27 H27C 109.5 . .
H27A C27 H27C 109.5 . .
H27B C27 H27C 109.5 . .
C29 C28 N20 111.4(6) . .
C29 C28 C30 119.2(6) . .
N20 C28 C30 114.4(6) . .
C29 C28 H28A 103.1 . .
N20 C28 H28A 103.1 . .
C30 C28 H28A 103.1 . .
C28 C29 N19 110.8(6) . .
C28 C29 H29A 109.5 . .
N19 C29 H29A 109.5 . .
C28 C29 H29B 109.5 . .
N19 C29 H29B 109.5 . .
H29A C29 H29B 108.1 . .
C28 C30 H30A 109.5 . .
C28 C30 H30B 109.5 . .
H30A C30 H30B 109.5 . .
C28 C30 H30C 109.5 . .
H30A C30 H30C 109.5 . .
H30B C30 H30C 109.5 . .
C32 C31 N22 114.3(6) . .
C32 C31 H31A 108.7 . .
N22 C31 H31A 108.7 . .
C32 C31 H31B 108.7 . .
N22 C31 H31B 108.7 . .
H31A C31 H31B 107.6 . .
C31 C32 N21 112.7(6) . .
C31 C32 C33 114.0(6) . .
N21 C32 C33 117.1(7) . .
C31 C32 H32A 103.7 . .
N21 C32 H32A 103.7 . .
C33 C32 H32A 103.7 . .
C32 C33 H33A 109.5 . .
C32 C33 H33B 109.5 . .
H33A C33 H33B 109.5 . .
C32 C33 H33C 109.5 . .
H33A C33 H33C 109.5 . .
H33B C33 H33C 109.5 . .
N24 C34 C35 109.5(5) . .
N24 C34 C36 111.9(6) . .
C35 C34 C36 116.1(6) . .
N24 C34 H34A 106.2 . .
C35 C34 H34A 106.2 . .
C36 C34 H34A 106.2 . .
N23 C35 C34 109.1(5) . .
N23 C35 H35A 109.9 . .
C34 C35 H35A 109.9 . .
N23 C35 H35B 109.9 . .
C34 C35 H35B 109.9 . .
H35A C35 H35B 108.3 . .
C34 C36 H36A 109.5 . .
C34 C36 H36B 109.5 . .
H36A C36 H36B 109.5 . .
C34 C36 H36C 109.5 . .
H36A C36 H36C 109.5 . .
H36B C36 H36C 109.5 . .
O1B C1A O1A 97.8(10) . .
O1B C1A C2A 109.1(8) . .
O1A C1A C2A 95.3(8) . .
O2A C2A O2B 84.2(9) . .
O2A C2A C1A 105.8(9) . .
O2B C2A C1A 121.3(10) . .

loop_
_geom_bond_atom_site_label_1
_geom_bond_atom_site_label_2
_geom_bond_distance
_geom_bond_site_symmetry_2
V1 O42 1.607(4) .
V1 O3 1.897(3) .
V1 O22 1.940(3) .
V1 O20 2.030(3) .
V1 O33 2.057(3) .
V1 V9 2.7913(12) .
V2 O48 1.609(4) .
V2 O24 1.925(3) .
V2 O21 1.932(3) .
V2 O8 1.957(3) .
V2 O31 2.057(4) .
V2 V13 2.7807(12) .
V2 V17 2.9657(13) .
V2 V18 3.1076(13) .
V3 O53 1.603(4) .
V3 O15 1.905(3) .
V3 O11 1.913(4) .
V3 O2 2.029(3) .
V3 O18 2.074(3) .
V3 V14 2.7943(12) .
V4 O37 1.589(4) .
V4 O38 1.919(4) .
V4 O26 1.926(3) .
V4 O7 2.013(4) .
V4 O13 2.078(3) .
V4 V5 2.8301(12) .
V5 O57 1.589(4) .
V5 O26 1.927(4) .
V5 O38 1.940(3) .
V5 O14 1.974(3) .
V5 O10 2.050(4) .
V5 V16 2.9614(12) .
V5 V19 3.1012(12) .
V6 O36 1.612(3) .
V6 O12 1.912(3) .
V6 O32 1.930(4) .
V6 O19 1.939(3) .
V6 O6 2.037(3) .
V6 V8 2.9600(13) .
V6 V20 3.1052(13) .
V7 O58 1.590(4) .
V7 O5 1.892(3) .
V7 O16 1.927(4) .
V7 O33 2.024(3) .
V7 O20 2.030(3) .
V7 V20 2.7977(12) .
V8 O47 1.641(4) .
V8 O19 1.913(3) .
V8 O35 1.918(3) .
V8 O32 1.933(3) .
V8 O23 2.070(4) .
V8 V10 2.7924(12) .
V8 V17 3.1045(12) .
V9 O60 1.604(4) .
V9 O3 1.910(3) .
V9 O22 1.926(3) .
V9 O1 1.954(3) .
V9 O4 2.066(3) .
V9 V19 2.9721(12) .
V9 V12 3.0871(12) .
V10 O55 1.599(4) .
V10 O19 1.904(3) .
V10 O35 1.934(4) .
V10 O13 2.039(3) .
V10 O7 2.064(3) .
V11 O11 1.928(4) .
V11 O35 1.931(3) .
V11 O40 2.027(3) .
V11 O50 2.032(3) .
V11 N9 2.167(5) .
V11 N10 2.172(5) .
V12 O9 1.616(3) .
V12 O29 1.912(4) .
V12 O1 1.925(3) .
V12 O15 1.945(3) .
V12 O4 2.027(3) .
V12 V14 2.9641(12) .
V13 O59 1.596(4) .
V13 O24 1.910(3) .
V13 O21 1.929(3) .
V13 O18 2.044(3) .
V13 O2 2.075(3) .
V14 O54 1.609(4) .
V14 O15 1.925(3) .
V14 O11 1.937(3) .
V14 O29 1.961(3) .
V14 O25 2.057(3) .
V14 V16 3.1013(12) .
V15 O21 1.916(3) .
V15 O22 1.918(3) .
V15 O39 2.033(3) .
V15 O30 2.041(4) .
V15 N8 2.158(5) .
V15 N7 2.160(5) .
V16 O46 1.614(3) .
V16 O14 1.925(3) .
V16 O29 1.929(4) .
V16 O26 1.939(3) .
V16 O25 2.038(3) .
V17 O34 1.597(3) .
V17 O8 1.906(4) .
V17 O32 1.915(4) .
V17 O24 1.966(3) .
V17 O23 2.037(3) .
V18 O44 1.614(4) .
V18 O8 1.919(3) .
V18 O5 1.928(3) .
V18 O12 1.934(3) .
V18 O31 2.043(3) .
V18 V20 2.9399(12) .
V19 O27 1.608(3) .
V19 O14 1.931(3) .
V19 O1 1.936(3) .
V19 O3 1.940(3) .
V19 O10 2.017(3) .
V20 O45 1.609(4) .
V20 O5 1.935(3) .
V20 O16 1.942(3) .
V20 O12 1.954(3) .
V20 O6 2.057(3) .
V21 O16 1.914(3) .
V21 O38 1.923(3) .
V21 O41 2.017(3) .
V21 O17 2.031(3) .
V21 N1 2.137(4) .
V21 N2 2.170(4) .
P1 O56 1.503(4) .
P1 O17 1.508(4) .
P1 O6 1.566(3) .
P1 O13 1.575(3) .
P2 O49 1.503(4) .
P2 O39 1.521(4) .
P2 O4 1.564(3) .
P2 O2 1.574(3) .
P3 O52 1.474(4) .
P3 O41 1.520(4) .
P3 O10 1.567(4) .
P3 O20 1.583(3) .
P4 O43 1.499(4) .
P4 O50 1.511(3) .
P4 O23 1.562(4) .
P4 O18 1.571(3) .
P5 O28 1.490(4) .
P5 O40 1.515(3) .
P5 O25 1.568(3) .
P5 O7 1.593(4) .
P6 O51 1.504(4) .
P6 O30 1.515(4) .
P6 O31 1.540(4) .
P6 O33 1.568(3) .
Co1 N15 1.942(5) .
Co1 N17 1.952(5) .
Co1 N18 1.958(5) .
Co1 N20 1.964(5) .
Co1 N19 1.966(5) .
Co1 N16 1.991(4) .
Co2 N5 2.066(7) .
Co2 N4 2.096(5) .
Co2 O51 2.106(3) .
Co2 N6 2.123(5) .
Co2 N3 2.124(6) .
Co3 N21 2.113(5) .
Co3 N24 2.114(5) .
Co3 N23 2.145(5) .
Co3 N22 2.153(5) .
Co3 O28 2.167(3) 4_576
Co3 O43 2.174(3) .
Co4 N12 2.110(7) .
Co4 N11 2.128(7) .
Co4 N13 2.147(7) .
Co4 N14 2.157(7) .
Co4 O49 2.222(4) .
Co4 O56 2.264(3) 1_455
O28 Co3 2.167(3) 4_575
O56 Co4 2.264(3) 1_655
N1 C1 1.429(9) .
N1 H1C 0.9000 .
N1 H1D 0.9000 .
N2 C2 1.447(8) .
N2 H2B 0.9000 .
N2 H2C 0.9000 .
N3 C4 1.461(9) .
N3 C4A 1.541(12) .
N4 C5 1.417(10) .
N4 H4B 0.9000 .
N4 H4C 0.9000 .
N5 C7 1.458(13) .
N5 H5C 0.9000 .
N5 H5D 0.9000 .
N6 C8 1.515(11) .
N6 H6D 0.9000 .
N6 H6E 0.9000 .
N7 C10 1.436(11) .
N7 H7C 0.9000 .
N7 H7D 0.9000 .
N8 C11 1.490(11) .
N8 H8B 0.9000 .
N8 H8C 0.9000 .
N9 C13 1.432(8) .
N9 H9D 0.9000 .
N9 H9E 0.9000 .
N10 C14 1.504(10) .
N10 H10C 0.9000 .
N10 H10D 0.9000 .
N11 C16 1.595(12) .
N11 H11B 0.9000 .
N11 H11C 0.9000 .
N12 C17 1.396(10) .
N12 H12D 0.9000 .
N12 H12E 0.9000 .
N13 C19 1.400(13) .
N13 H13C 0.9000 .
N13 H13D 0.9000 .
N14 C20 1.452(10) .
N14 C20A 1.525(13) .
N15 C23 1.423(9) .
N15 H15D 0.9000 .
N15 H15E 0.9000 .
N16 C22 1.482(9) .
N16 H16B 0.9000 .
N16 H16C 0.9000 .
N17 C26 1.478(8) .
N17 H17C 0.9000 .
N17 H17D 0.9000 .
N18 C25 1.505(8) .
N18 H18D 0.9000 .
N18 H18E 0.9000 .
N19 C29 1.506(8) .
N19 H19C 0.9000 .
N19 H19D 0.9000 .
N20 C28 1.479(9) .
N20 H20B 0.9000 .
N20 H20C 0.9000 .
N21 C32 1.424(9) .
N21 H21D 0.9000 .
N21 H21E 0.9000 .
N22 C31 1.455(8) .
N22 H22A 0.9000 .
N22 H22B 0.9000 .
N23 C35 1.449(8) .
N23 H23A 0.9000 .
N23 H23B 0.9000 .
N24 C34 1.459(8) .
N24 H24A 0.9000 .
N24 H24B 0.9000 .
C1 C2 1.378(9) .
C1 H1A 0.9700 .
C1 H1B 0.9700 .
C2 C3 1.483(11) .
C2 H2A 0.9800 .
C3 H3A 0.9600 .
C3 H3B 0.9600 .
C3 H3C 0.9600 .
C4 C5 1.412(9) .
C4 C6 1.467(10) .
C4 H4A 0.9800 .
C4A C5 1.542(12) .
C4A C6 1.560(12) .
C4A H4AA 0.9800 .
C6 H6A 0.9602 .
C6 H6B 0.9599 .
C6 H6C 0.9601 .
C7 C8 1.465(15) .
C7 H7A 0.9700 .
C7 H7B 0.9700 .
C8 C9 1.491(13) .
C8 H8A 0.9800 .
C9 H9A 0.9600 .
C9 H9B 0.9600 .
C9 H9C 0.9600 .
C10 C11 1.492(12) .
C10 H10A 0.9700 .
C10 H10B 0.9700 .
C11 C12 1.452(16) .
C11 H11A 0.9800 .
C12 H12A 0.9600 .
C12 H12B 0.9600 .
C12 H12C 0.9600 .
C13 C14 1.412(12) .
C13 H13A 0.9700 .
C13 H13B 0.9700 .
C14 C15 1.550(12) .
C14 H14A 0.9800 .
C15 H15A 0.9600 .
C15 H15B 0.9600 .
C15 H15C 0.9600 .
C16 C18 1.449(16) .
C16 C17 1.489(14) .
C16 H16A 0.9800 .
C17 H17A 0.9700 .
C17 H17B 0.9700 .
C18 H18A 0.9600 .
C18 H18B 0.9600 .
C18 H18C 0.9600 .
C19 C20 1.415(11) .
C19 C20A 1.546(12) .
C19 H19A 0.9700 .
C19 H19B 0.9700 .
C20 C21 1.516(10) .
C20 H20A 0.9800 .
C20A C21 1.546(13) .
C20A H20D 0.9800 .
C22 C24 1.445(10) .
C22 C23 1.443(10) .
C22 H22C 0.9800 .
C23 H23C 0.9700 .
C23 H23D 0.9700 .
C24 H24C 0.9600 .
C24 H24D 0.9600 .
C24 H24E 0.9600 .
C25 C26 1.466(9) .
C25 H25A 0.9700 .
C25 H25B 0.9700 .
C26 C27 1.461(10) .
C26 H26A 0.9800 .
C27 H27A 0.9600 .
C27 H27B 0.9600 .
C27 H27C 0.9600 .
C28 C29 1.384(9) .
C28 C30 1.488(9) .
C28 H28A 0.9800 .
C29 H29A 0.9700 .
C29 H29B 0.9700 .
C30 H30A 0.9600 .
C30 H30B 0.9600 .
C30 H30C 0.9600 .
C31 C32 1.418(10) .
C31 H31A 0.9700 .
C31 H31B 0.9700 .
C32 C33 1.495(11) .
C32 H32A 0.9800 .
C33 H33A 0.9600 .
C33 H33B 0.9600 .
C33 H33C 0.9600 .
C34 C35 1.488(9) .
C34 C36 1.516(10) .
C34 H34A 0.9800 .
C35 H35A 0.9700 .
C35 H35B 0.9700 .
C36 H36A 0.9600 .
C36 H36B 0.9600 .
C36 H36C 0.9600 .
C1A O1B 1.391(12) .
C1A O1A 1.413(13) .
C1A C2A 1.531(10) .
C2A O2A 1.350(12) .
C2A O2B 1.394(13) .
